data_4317099
loop_
_publ_author_name
'Carlo Di Iulio'
'Matthew D. Jones'
'Mary F. Mahon'
'David C. Apperley'

_publ_contact_author
;       Matthew D Jones
        University of Bath
        Department of Chemistry
        Bath, BA2 7AY
        United Kingdom
;
_publ_contact_author_email mj205@bath.ac.uk
_publ_contact_author_fax '# 44 1225 82 6231'
_publ_contact_author_phone '# 44 1225 38 4908'
_publ_section_title
;
 Zinc(II) Silsesquioxane Complexes and Their Application for the
 Ring-Opening Polymerization of rac-Lactide
;
_journal_name_full 'Inorganic Chemistry'
_journal_page_first 10232
_journal_page_last 10234
_journal_paper_doi 10.1021/ic101809r
_journal_volume 49
_journal_year 2010
_chemical_formula_sum 'C38 H74 N O13 Si8 Zn0.5'
_chemical_formula_weight 1010.39
_chemical_name_systematic
; 
 ? 
;
_space_group_IT_number 2
_symmetry_cell_setting triclinic
_symmetry_space_group_name_Hall '-P 1'
_symmetry_space_group_name_H-M 'P -1'
_atom_sites_solution_hydrogens geom
_atom_sites_solution_primary direct
_atom_sites_solution_secondary difmap
_audit_creation_method SHELXL-97
_cell_angle_alpha 107.998(1)
_cell_angle_beta 98.256(1)
_cell_angle_gamma 92.026(1)
_cell_formula_units_Z 4
_cell_length_a 10.8690(1)
_cell_length_b 19.6260(3)
_cell_length_c 28.1330(4)
_cell_measurement_reflns_used 82065
_cell_measurement_temperature 150(2)
_cell_measurement_theta_max 27.48
_cell_measurement_theta_min 3.51
_cell_volume 5628.09(13)
_computing_cell_refinement 'HKL Scalepack (Otwinowski & Minor 1997)'
_computing_data_collection 'Collect (Bruker AXS BV 1997-2004)'
_computing_data_reduction 'Denzo & Scalepack (Otwinowski, Minor 1997)'
_computing_molecular_graphics 'ORTEX (P.McArdle 1995)'
_computing_publication_material 'SHELXL-97/2 (Sheldrick 1997)'
_computing_structure_refinement 'SHELXL-97/2 (Sheldrick 1997)'
_computing_structure_solution
; 
 SIR97- Altomare A., Burla M.C., Camalli M., Cascarano G.L., Giacovazzo C. , 
 Guagliardi A., Moliterni A.G.G., Polidori G.,Spagna R. 
 (1999) J. Appl. Cryst. 32, 115-119.
;
_diffrn_ambient_temperature 150(2)
_diffrn_measured_fraction_theta_full 0.984
_diffrn_measured_fraction_theta_max 0.984
_diffrn_measurement_device_type '95mm CCD camera on \k-goniostat'
_diffrn_measurement_method CCD
_diffrn_radiation_monochromator 'horizonally mounted graphite crystal'
_diffrn_radiation_source 'fine-focus sealed tube'
_diffrn_radiation_type MoK\a
_diffrn_radiation_wavelength 0.71073
_diffrn_reflns_av_R_equivalents 0.0547
_diffrn_reflns_av_sigmaI/netI 0.0655
_diffrn_reflns_limit_h_max 14
_diffrn_reflns_limit_h_min -14
_diffrn_reflns_limit_k_max 24
_diffrn_reflns_limit_k_min -25
_diffrn_reflns_limit_l_max 36
_diffrn_reflns_limit_l_min -36
_diffrn_reflns_number 85721
_diffrn_reflns_theta_full 27.49
_diffrn_reflns_theta_max 27.49
_diffrn_reflns_theta_min 3.53
_exptl_absorpt_coefficient_mu 0.450
_exptl_absorpt_correction_T_max 0.9564
_exptl_absorpt_correction_T_min 0.9153
_exptl_absorpt_correction_type multi-scan
_exptl_absorpt_process_details
; 
 multi-scan from symmetry-related measurements 
 Sortav (Blessing 1995 
;
_exptl_crystal_colour yellow
_exptl_crystal_density_diffrn 1.192
_exptl_crystal_density_method 'not measured'
_exptl_crystal_description block
_exptl_crystal_F_000 2160
_exptl_crystal_size_max 0.20
_exptl_crystal_size_mid 0.15
_exptl_crystal_size_min 0.10
_refine_diff_density_max 1.255
_refine_diff_density_min -0.914
_refine_diff_density_rms 0.088
_refine_ls_extinction_method none
_refine_ls_goodness_of_fit_ref 1.045
_refine_ls_hydrogen_treatment constr
_refine_ls_matrix_type full
_refine_ls_number_parameters 1493
_refine_ls_number_reflns 25440
_refine_ls_number_restraints 157
_refine_ls_restrained_S_all 1.060
_refine_ls_R_factor_all 0.1256
_refine_ls_R_factor_gt 0.0686
_refine_ls_shift/su_max 0.001
_refine_ls_shift/su_mean 0.000
_refine_ls_structure_factor_coef Fsqd
_refine_ls_weighting_details 'calc w=1/[\s^2^(Fo^2^)+(0.1174P)^2^+6.5636P] where P=(Fo^2^+2Fc^2^)/3'
_refine_ls_weighting_scheme calc
_refine_ls_wR_factor_gt 0.1914
_refine_ls_wR_factor_ref 0.2343
_reflns_number_gt 15143
_reflns_number_total 25440
_reflns_threshold_expression >2sigma(I)
_cod_data_source_file ic101809r_si_003_3.cif
_cod_data_source_block Zn(1a)2
_cod_depositor_comments
;
The following automatic conversions were performed:

'_symmetry_cell_setting' value 'Triclinic' changed to 'triclinic'
according to the built-in table from CIF Core dictionary named
'cif_core.dic' version 2.4.1 from 2010-06-29.

Automatic conversion script
Id: cif_fix_values 1646 2011-03-28 12:23:43Z adriana 
;
_cod_original_formula_sum 'C38 H74 N O13 Si8 Zn0.50'
_cod_database_code 4317099

loop_
_symmetry_equiv_pos_as_xyz
'x, y, z'
'-x, -y, -z'

loop_
_atom_site_label
_atom_site_type_symbol
_atom_site_fract_x
_atom_site_fract_y
_atom_site_fract_z
_atom_site_U_iso_or_equiv
_atom_site_adp_type
_atom_site_occupancy
_atom_site_symmetry_multiplicity
_atom_site_calc_flag
_atom_site_refinement_flags
_atom_site_disorder_assembly
_atom_site_disorder_group
Zn1 Zn 0.34366(5) 0.58253(2) 0.07553(2) 0.05072(17) Uani 1 1 d . . .
Si1 Si 0.59985(10) 0.85827(5) 0.12868(4) 0.0326(2) Uani 1 1 d . . .
Si2 Si 0.32384(10) 0.90463(5) 0.12450(4) 0.0318(2) Uani 1 1 d . . .
Si3 Si 0.42475(9) 1.06189(5) 0.14293(4) 0.0304(2) Uani 1 1 d . . .
Si4 Si 0.69949(9) 1.01452(5) 0.14661(4) 0.0317(2) Uani 1 1 d . . .
Si5 Si 0.61980(12) 0.88724(7) 0.24461(5) 0.0442(3) Uani 1 1 d . . .
Si6 Si 0.34523(11) 0.93353(7) 0.24020(5) 0.0423(3) Uani 1 1 d . . .
Si7 Si 0.44663(11) 1.09178(6) 0.25917(4) 0.0393(3) Uani 1 1 d . . .
Si8 Si 0.72049(11) 1.04488(6) 0.26320(4) 0.0418(3) Uani 1 1 d D . .
Si9 Si 0.3572(16) 0.5759(10) 0.2535(9) 0.050(5) Uani 0.55 1 d P A 1
Si10 Si 0.3488(16) 0.5710(11) 0.2469(10) 0.0289(16) Uani 0.45 1 d P A 2
Si11 Si 0.2594(5) 0.4328(3) 0.26629(15) 0.0437(12) Uani 0.45 1 d P A 2
Si12 Si 0.2449(3) 0.41904(18) 0.24613(12) 0.0285(6) Uani 0.55 1 d P A 1
Si13 Si 0.5105(2) 0.37362(13) 0.25279(11) 0.0307(5) Uani 0.55 1 d P A 1
Si14 Si 0.5216(3) 0.38421(18) 0.27930(19) 0.0432(9) Uani 0.45 1 d P A 2
Si15 Si 0.6134(7) 0.5259(5) 0.2526(2) 0.0295(11) Uani 0.55 1 d P A 1
Si16 Si 0.6319(9) 0.5285(6) 0.2675(3) 0.0350(16) Uani 0.45 1 d P A 2
Si17 Si 0.3740(4) 0.6280(2) 0.36432(19) 0.0275(8) Uani 0.55 1 d P A 1
Si18 Si 0.3962(7) 0.6497(3) 0.3745(3) 0.0422(14) Uani 0.45 1 d P A 2
Si19 Si 0.2785(2) 0.47804(16) 0.36532(12) 0.0273(6) Uani 0.55 1 d P A 1
Si20 Si 0.2921(4) 0.5051(2) 0.38487(16) 0.0515(12) Uani 0.45 1 d P A 2
Si21 Si 0.5456(2) 0.43089(16) 0.37134(14) 0.0278(5) Uani 0.55 1 d P A 1
Si22 Si 0.5568(4) 0.4569(2) 0.39557(16) 0.0531(10) Uani 0.45 1 d P A 2
Si23 Si 0.6477(4) 0.5806(2) 0.37022(15) 0.0271(7) Uani 0.55 1 d P A 1
Si24 Si 0.6632(6) 0.6023(3) 0.3844(2) 0.0408(12) Uani 0.45 1 d P A 2
O1 O 0.3492(3) 0.50831(15) 0.10696(13) 0.0569(9) Uani 1 1 d . . .
O2 O 0.2313(3) 0.55887(17) 0.01265(13) 0.0592(9) Uani 1 1 d . . .
O3 O 0.4512(2) 0.86553(14) 0.11729(10) 0.0403(6) Uani 1 1 d . . .
O4 O 0.3444(2) 0.98442(13) 0.12027(10) 0.0353(6) Uani 1 1 d . . .
O5 O 0.5692(2) 1.04943(14) 0.13781(11) 0.0408(6) Uani 1 1 d . . .
O6 O 0.6756(3) 0.92755(14) 0.12379(11) 0.0424(7) Uani 1 1 d . . .
O7 O 0.6349(3) 0.85446(15) 0.18548(11) 0.0430(7) Uani 1 1 d . B .
O8 O 0.2925(3) 0.91045(15) 0.18008(11) 0.0456(7) Uani 1 1 d . B .
O9 O 0.4128(3) 1.09617(15) 0.20236(10) 0.0436(7) Uani 1 1 d . B .
O10 O 0.7488(3) 1.03645(15) 0.20682(10) 0.0418(7) Uani 1 1 d . B .
O11 O 0.4734(3) 0.89608(19) 0.24789(13) 0.0594(9) Uani 1 1 d . B .
O12 O 0.3727(3) 1.01983(15) 0.26196(11) 0.0460(7) Uani 1 1 d . B .
O13 O 0.5952(3) 1.08604(16) 0.27159(11) 0.0470(7) Uani 1 1 d . B .
O14 O 0.6969(3) 0.96530(16) 0.26826(11) 0.0515(8) Uani 1 1 d . B .
O15 O 0.276(3) 0.5045(19) 0.2416(18) 0.050(6) Uani 0.55 1 d P A 1
O16 O 0.3630(6) 0.3725(4) 0.2314(2) 0.0368(14) Uani 0.55 1 d P A 1
O17 O 0.5857(8) 0.4406(5) 0.2453(3) 0.0380(19) Uani 0.55 1 d P A 1
O18 O 0.4823(17) 0.5613(12) 0.2371(9) 0.032(2) Uani 0.55 1 d P A 1
O19 O 0.3571(3) 0.62311(17) 0.30828(11) 0.0533(8) Uani 1 1 d . . .
O20 O 0.4100(6) 0.4545(4) 0.3870(2) 0.0309(14) Uani 0.55 1 d P A 1
O21 O 0.2439(6) 0.4351(4) 0.3060(3) 0.0318(14) Uani 0.55 1 d P A 1
O22 O 0.5259(6) 0.3836(4) 0.3128(3) 0.0341(14) Uani 0.55 1 d P A 1
O23 O 0.6719(3) 0.57234(17) 0.31772(13) 0.0507(8) Uani 1 1 d . . .
O24 O 0.6356(7) 0.5044(4) 0.3808(3) 0.0317(16) Uani 0.55 1 d P A 1
O25 O 0.5202(7) 0.6212(4) 0.3804(3) 0.0314(15) Uani 0.55 1 d P A 1
O26 O 0.2918(8) 0.5640(4) 0.3736(3) 0.0339(17) Uani 0.55 1 d P A 1
N1 N 0.5206(4) 0.58011(17) 0.06388(15) 0.0499(10) Uani 1 1 d . . .
N2 N 0.2558(3) 0.66590(17) 0.11334(14) 0.0440(9) Uani 1 1 d . . .
C1 C 0.4306(4) 0.4604(2) 0.10102(19) 0.0534(12) Uani 1 1 d . . .
C2 C 0.4075(5) 0.3992(2) 0.1151(2) 0.0712(17) Uani 1 1 d . . .
H2 H 0.3336 0.3943 0.1286 0.085 Uiso 1 1 calc R . .
C3 C 0.4886(6) 0.3462(3) 0.1101(3) 0.0773(18) Uani 1 1 d . . .
H3 H 0.4681 0.3046 0.1188 0.093 Uiso 1 1 calc R . .
C4 C 0.6010(5) 0.3526(3) 0.0922(2) 0.0693(16) Uani 1 1 d . . .
H4 H 0.6583 0.3167 0.0902 0.083 Uiso 1 1 calc R . .
C5 C 0.6266(5) 0.4109(2) 0.0779(2) 0.0600(14) Uani 1 1 d . . .
H5 H 0.7019 0.4150 0.0652 0.072 Uiso 1 1 calc R . .
C6 C 0.5430(4) 0.4665(2) 0.08157(18) 0.0483(11) Uani 1 1 d . . .
C7 C 0.5831(4) 0.5261(2) 0.06657(17) 0.0476(11) Uani 1 1 d . . .
H7 H 0.6642 0.5260 0.0577 0.057 Uiso 1 1 calc R . .
C8 C 0.5828(4) 0.6385(2) 0.05099(19) 0.0512(12) Uani 1 1 d . . .
H8A H 0.5429 0.6394 0.0173 0.061 Uiso 1 1 calc R . .
H8B H 0.6717 0.6303 0.0497 0.061 Uiso 1 1 calc R . .
C9 C 0.5722(4) 0.70934(19) 0.09074(17) 0.0437(10) Uani 1 1 d . . .
H9A H 0.6078 0.7062 0.1243 0.052 Uiso 1 1 calc R . .
H9B H 0.4827 0.7169 0.0910 0.052 Uiso 1 1 calc R . .
C10 C 0.6373(4) 0.77472(19) 0.08339(16) 0.0406(10) Uani 1 1 d . . .
H10A H 0.6102 0.7753 0.0484 0.049 Uiso 1 1 calc R . .
H10B H 0.7286 0.7715 0.0883 0.049 Uiso 1 1 calc R . .
C11 C 0.1207(5) 0.5816(2) 0.00692(19) 0.0567(13) Uani 1 1 d . . .
C12 C 0.0396(5) 0.5507(3) -0.0402(2) 0.0707(16) Uani 1 1 d . . .
H12 H 0.0676 0.5142 -0.0663 0.085 Uiso 1 1 calc R . .
C13 C -0.0774(6) 0.5722(3) -0.0487(2) 0.0788(18) Uani 1 1 d . . .
H13 H -0.1293 0.5498 -0.0804 0.095 Uiso 1 1 calc R . .
C14 C -0.1219(6) 0.6257(4) -0.0124(3) 0.0839(19) Uani 1 1 d . . .
H14 H -0.2028 0.6407 -0.0192 0.101 Uiso 1 1 calc R . .
C15 C -0.0474(5) 0.6572(3) 0.0340(2) 0.0710(16) Uani 1 1 d . . .
H15 H -0.0781 0.6939 0.0592 0.085 Uiso 1 1 calc R . .
C16 C 0.0751(4) 0.6357(2) 0.04495(19) 0.0529(12) Uani 1 1 d . . .
C17 C 0.1431(4) 0.6731(2) 0.09355(19) 0.0504(12) Uani 1 1 d . . .
H17 H 0.1003 0.7085 0.1148 0.060 Uiso 1 1 calc R . .
C18 C 0.3067(4) 0.7152(2) 0.16383(17) 0.0470(11) Uani 1 1 d . . .
H18A H 0.2386 0.7413 0.1792 0.056 Uiso 1 1 calc R . .
H18B H 0.3687 0.7511 0.1607 0.056 Uiso 1 1 calc R . .
C19 C 0.3686(4) 0.6755(2) 0.19828(17) 0.0465(11) Uani 1 1 d . A .
H19A H 0.4052 0.7112 0.2312 0.056 Uiso 1 1 calc R . .
H19B H 0.4377 0.6505 0.1830 0.056 Uiso 1 1 calc R . .
C20 C 0.2796(4) 0.6204(2) 0.20777(17) 0.0443(10) Uani 1 1 d . . .
H20A H 0.2467 0.5831 0.1751 0.053 Uiso 1 1 calc R A 1
H20B H 0.2080 0.6448 0.2214 0.053 Uiso 1 1 calc R A 1
C21 C 0.1895(4) 0.8548(2) 0.07790(17) 0.0459(10) Uani 1 1 d . . .
H21A H 0.1813 0.8057 0.0805 0.055 Uiso 1 1 calc R . .
H21B H 0.1138 0.8782 0.0879 0.055 Uiso 1 1 calc R . .
C22 C 0.1893(5) 0.8476(3) 0.02214(18) 0.0572(12) Uani 1 1 d . . .
H22 H 0.2165 0.8952 0.0193 0.069 Uiso 1 1 calc R . .
C23 C 0.2774(7) 0.7930(5) 0.0006(2) 0.115(3) Uani 1 1 d . . .
H23A H 0.2779 0.7890 -0.0350 0.173 Uiso 1 1 calc R . .
H23B H 0.2499 0.7462 0.0029 0.173 Uiso 1 1 calc R . .
H23C H 0.3617 0.8084 0.0198 0.173 Uiso 1 1 calc R . .
C24 C 0.0591(7) 0.8223(4) -0.0081(3) 0.099(2) Uani 1 1 d . . .
H24A H 0.0008 0.8576 0.0050 0.148 Uiso 1 1 calc R . .
H24B H 0.0322 0.7758 -0.0051 0.148 Uiso 1 1 calc R . .
H24C H 0.0604 0.8170 -0.0438 0.148 Uiso 1 1 calc R . .
C25 C 0.3629(4) 1.1227(2) 0.10849(15) 0.0371(9) Uani 1 1 d . . .
H25A H 0.2768 1.1312 0.1150 0.045 Uiso 1 1 calc R . .
H25B H 0.4135 1.1694 0.1231 0.045 Uiso 1 1 calc R . .
C26 C 0.3598(5) 1.0979(3) 0.05062(19) 0.0584(12) Uani 1 1 d . . .
H26 H 0.3213 1.0472 0.0370 0.070 Uiso 1 1 calc R . .
C27 C 0.4865(9) 1.0977(6) 0.0356(4) 0.143(3) Uani 1 1 d U . .
H27A H 0.5389 1.0690 0.0519 0.214 Uiso 1 1 calc R . .
H27B H 0.5249 1.1471 0.0463 0.214 Uiso 1 1 calc R . .
H27C H 0.4787 1.0769 -0.0013 0.214 Uiso 1 1 calc R . .
C28 C 0.2792(6) 1.1420(4) 0.0250(2) 0.089(2) Uani 1 1 d . . .
H28A H 0.1960 1.1422 0.0346 0.133 Uiso 1 1 calc R . .
H28B H 0.2719 1.1210 -0.0118 0.133 Uiso 1 1 calc R . .
H28C H 0.3175 1.1915 0.0356 0.133 Uiso 1 1 calc R . .
C29 C 0.8111(4) 1.0443(2) 0.11235(16) 0.0397(9) Uani 1 1 d . . .
H29A H 0.7717 1.0319 0.0764 0.048 Uiso 1 1 calc R . .
H29B H 0.8246 1.0973 0.1261 0.048 Uiso 1 1 calc R . .
C30 C 0.9401(4) 1.0138(2) 0.11376(17) 0.0451(10) Uani 1 1 d . . .
H30 H 0.9269 0.9605 0.1059 0.054 Uiso 1 1 calc R . .
C31 C 1.0085(5) 1.0285(3) 0.0739(2) 0.0676(15) Uani 1 1 d . . .
H31A H 0.9568 1.0084 0.0404 0.101 Uiso 1 1 calc R . .
H31B H 1.0876 1.0060 0.0739 0.101 Uiso 1 1 calc R . .
H31C H 1.0252 1.0805 0.0816 0.101 Uiso 1 1 calc R . .
C32 C 1.0206(5) 1.0445(4) 0.1653(2) 0.0828(19) Uani 1 1 d . . .
H32A H 0.9769 1.0349 0.1910 0.124 Uiso 1 1 calc R . .
H32B H 1.0374 1.0965 0.1731 0.124 Uiso 1 1 calc R . .
H32C H 1.0996 1.0219 0.1651 0.124 Uiso 1 1 calc R . .
C33 C 0.6725(8) 0.8231(5) 0.2774(3) 0.054(2) Uani 0.80 1 d P B 1
H33A H 0.6112 0.7805 0.2655 0.065 Uiso 0.80 1 calc PR B 1
H33B H 0.7530 0.8070 0.2673 0.065 Uiso 0.80 1 calc PR B 1
C34 C 0.6905(9) 0.8531(6) 0.3379(3) 0.078(2) Uani 0.80 1 d PU B 1
H34 H 0.7399 0.9006 0.3548 0.093 Uiso 0.80 1 calc PR B 1
C35 C 0.5592(11) 0.8472(8) 0.3484(5) 0.136(4) Uani 0.80 1 d PU B 1
H35A H 0.5595 0.8653 0.3850 0.204 Uiso 0.80 1 calc PR B 1
H35B H 0.5256 0.7968 0.3352 0.204 Uiso 0.80 1 calc PR B 1
H35C H 0.5071 0.8757 0.3318 0.204 Uiso 0.80 1 calc PR B 1
C36 C 0.7341(14) 0.7899(7) 0.3555(5) 0.140(4) Uani 0.80 1 d PU B 1
H36A H 0.8213 0.7835 0.3512 0.210 Uiso 0.80 1 calc PR B 1
H36B H 0.6819 0.7459 0.3352 0.210 Uiso 0.80 1 calc PR B 1
H36C H 0.7268 0.7999 0.3913 0.210 Uiso 0.80 1 calc PR B 1
C37 C 0.2337(4) 0.9035(3) 0.27488(19) 0.0548(12) Uani 1 1 d . B .
H37A H 0.2304 0.8504 0.2648 0.066 Uiso 1 1 calc R . .
H37B H 0.2687 0.9221 0.3114 0.066 Uiso 1 1 calc R . .
C38 C 0.0993(5) 0.9244(3) 0.2687(2) 0.0682(16) Uani 1 1 d . . .
H38 H 0.1022 0.9759 0.2699 0.082 Uiso 1 1 calc R B .
C39 C 0.0238(6) 0.8796(5) 0.2180(3) 0.107(3) Uani 1 1 d . B .
H39A H -0.0610 0.8949 0.2152 0.161 Uiso 1 1 calc R . .
H39B H 0.0205 0.8287 0.2157 0.161 Uiso 1 1 calc R . .
H39C H 0.0635 0.8864 0.1904 0.161 Uiso 1 1 calc R . .
C40 C 0.0350(6) 0.9176(4) 0.3115(3) 0.098(2) Uani 1 1 d . B .
H40A H -0.0508 0.9311 0.3065 0.147 Uiso 1 1 calc R . .
H40B H 0.0804 0.9496 0.3438 0.147 Uiso 1 1 calc R . .
H40C H 0.0337 0.8678 0.3118 0.147 Uiso 1 1 calc R . .
C41 C 0.4049(5) 1.1720(3) 0.30682(16) 0.0535(12) Uani 1 1 d . B .
H41A H 0.4319 1.1671 0.3407 0.064 Uiso 1 1 calc R . .
H41B H 0.4545 1.2143 0.3052 0.064 Uiso 1 1 calc R . .
C42 C 0.2714(5) 1.1882(3) 0.3035(2) 0.0741(16) Uani 1 1 d . . .
H42 H 0.2201 1.1450 0.3036 0.089 Uiso 1 1 calc R B .
C43 C 0.2564(8) 1.2522(5) 0.3513(4) 0.166(5) Uani 1 1 d . B .
H43A H 0.2911 1.2412 0.3819 0.249 Uiso 1 1 calc R . .
H43B H 0.1677 1.2595 0.3514 0.249 Uiso 1 1 calc R . .
H43C H 0.3009 1.2961 0.3505 0.249 Uiso 1 1 calc R . .
C44 C 0.2180(7) 1.2094(4) 0.2608(3) 0.105(2) Uani 1 1 d . B .
H44A H 0.1303 1.2178 0.2627 0.158 Uiso 1 1 calc R . .
H44B H 0.2236 1.1710 0.2293 0.158 Uiso 1 1 calc R . .
H44C H 0.2638 1.2536 0.2613 0.158 Uiso 1 1 calc R . .
C45 C 0.8608(14) 1.1014(8) 0.3037(5) 0.041(3) Uani 0.50 1 d PD B 1
H45A H 0.9364 1.0795 0.2923 0.049 Uiso 0.50 1 calc PR B 1
H45B H 0.8611 1.1496 0.2993 0.049 Uiso 0.50 1 calc PR B 1
C46 C 0.8668(13) 1.1106(8) 0.3627(4) 0.067(3) Uani 0.50 1 d PU B 1
H46 H 0.8435 1.0634 0.3671 0.081 Uiso 0.50 1 calc PR B 1
C47 C 0.780(2) 1.1639(13) 0.3837(9) 0.156(8) Uani 0.50 1 d PU B 1
H47A H 0.7775 1.1670 0.4190 0.234 Uiso 0.50 1 calc PR B 1
H47B H 0.6963 1.1491 0.3638 0.234 Uiso 0.50 1 calc PR B 1
H47C H 0.8086 1.2110 0.3823 0.234 Uiso 0.50 1 calc PR B 1
C48 C 1.0011(16) 1.1415(10) 0.3931(6) 0.102(5) Uani 0.50 1 d PU B 1
H48A H 1.0618 1.1072 0.3808 0.154 Uiso 0.50 1 calc PR B 1
H48B H 1.0016 1.1492 0.4292 0.154 Uiso 0.50 1 calc PR B 1
H48C H 1.0234 1.1873 0.3880 0.154 Uiso 0.50 1 calc PR B 1
C49 C 0.5733(9) 0.2902(5) 0.2183(4) 0.039(2) Uani 0.55 1 d P A 1
H49A H 0.5397 0.2507 0.2290 0.047 Uiso 0.55 1 calc PR A 1
H49B H 0.5413 0.2792 0.1818 0.047 Uiso 0.55 1 calc PR A 1
C50 C 0.7139(14) 0.2900(8) 0.2250(5) 0.048(3) Uani 0.55 1 d P A 1
H50 H 0.7481 0.3327 0.2173 0.058 Uiso 0.55 1 calc PR A 1
C51 C 0.7544(15) 0.2227(8) 0.1887(6) 0.058(4) Uani 0.55 1 d P A 1
H51A H 0.8457 0.2240 0.1941 0.087 Uiso 0.55 1 calc PR A 1
H51B H 0.7240 0.2207 0.1537 0.087 Uiso 0.55 1 calc PR A 1
H51C H 0.7195 0.1800 0.1948 0.087 Uiso 0.55 1 calc PR A 1
C52 C 0.7693(17) 0.2965(11) 0.2790(6) 0.076(5) Uani 0.55 1 d P A 1
H52D H 0.7436 0.3400 0.3023 0.114 Uiso 0.55 1 calc PR A 1
H52E H 0.8605 0.2994 0.2826 0.114 Uiso 0.55 1 calc PR A 1
H52F H 0.7396 0.2543 0.2871 0.114 Uiso 0.55 1 calc PR A 1
C53 C 0.6176(6) 0.3752(4) 0.4070(3) 0.0366(16) Uani 0.55 1 d P A 1
H53A H 0.5651 0.3292 0.3968 0.044 Uiso 0.55 1 calc PR A 1
H53B H 0.6995 0.3639 0.3963 0.044 Uiso 0.55 1 calc PR A 1
C54 C 0.5909(10) 0.3418(5) 0.4384(4) 0.050(2) Uani 0.45 1 d P A 2
H54 H 0.5699 0.3107 0.4022 0.060 Uiso 0.45 1 calc PR A 2
C55 C 0.4723(14) 0.3455(8) 0.4633(6) 0.081(4) Uani 0.45 1 d P A 2
H55A H 0.4426 0.2970 0.4618 0.122 Uiso 0.45 1 calc PR A 2
H55B H 0.4073 0.3658 0.4452 0.122 Uiso 0.45 1 calc PR A 2
H55C H 0.4920 0.3761 0.4988 0.122 Uiso 0.45 1 calc PR A 2
C56 C 0.6927(14) 0.3068(7) 0.4670(5) 0.075(4) Uani 0.45 1 d P A 2
H56A H 0.6604 0.2585 0.4648 0.113 Uiso 0.45 1 calc PR A 2
H56B H 0.7130 0.3366 0.5026 0.113 Uiso 0.45 1 calc PR A 2
H56C H 0.7680 0.3036 0.4512 0.113 Uiso 0.45 1 calc PR A 2
C57 C 0.7934(4) 0.6416(3) 0.41622(19) 0.0582(13) Uani 1 1 d . . .
H57A H 0.8675 0.6140 0.4108 0.070 Uiso 1 1 calc R A 1
H57B H 0.8062 0.6840 0.4050 0.070 Uiso 1 1 calc R A 1
C58 C 0.7927(6) 0.6693(4) 0.4732(2) 0.089(2) Uani 1 1 d . A .
H58 H 0.7417 0.6331 0.4822 0.107 Uiso 1 1 calc R . .
C59 C 0.7329(10) 0.7405(5) 0.4882(3) 0.142(4) Uani 1 1 d . . .
H59A H 0.7317 0.7564 0.5247 0.212 Uiso 1 1 calc R A .
H59B H 0.6473 0.7339 0.4699 0.212 Uiso 1 1 calc R . .
H59C H 0.7814 0.7768 0.4796 0.212 Uiso 1 1 calc R . .
C60 C 0.9232(9) 0.6782(6) 0.5032(3) 0.141(4) Uani 1 1 d . . .
H60A H 0.9191 0.6952 0.5395 0.211 Uiso 1 1 calc R A .
H60B H 0.9751 0.7132 0.4948 0.211 Uiso 1 1 calc R . .
H60C H 0.9597 0.6318 0.4947 0.211 Uiso 1 1 calc R . .
C61 C 0.736(2) 0.5345(13) 0.2143(10) 0.067(7) Uani 0.55 1 d P A 1
H61A H 0.8068 0.5096 0.2252 0.080 Uiso 0.55 1 calc PR A 1
H61B H 0.7018 0.5059 0.1789 0.080 Uiso 0.55 1 calc PR A 1
C62 C 0.7872(13) 0.6005(7) 0.2126(5) 0.065(3) Uani 0.55 1 d PU A 1
H62 H 0.7167 0.6306 0.2085 0.079 Uiso 0.55 1 calc PR A 1
C63 C 0.8574(13) 0.5927(9) 0.1689(5) 0.109(4) Uani 0.55 1 d PU A 1
H63A H 0.8934 0.6401 0.1706 0.163 Uiso 0.55 1 calc PR A 1
H63B H 0.8001 0.5720 0.1369 0.163 Uiso 0.55 1 calc PR A 1
H63C H 0.9244 0.5611 0.1708 0.163 Uiso 0.55 1 calc PR A 1
C64 C 0.8764(14) 0.6426(8) 0.2618(5) 0.111(4) Uani 0.55 1 d PU A 1
H64A H 0.9073 0.6885 0.2591 0.166 Uiso 0.55 1 calc PR A 1
H64B H 0.9469 0.6143 0.2667 0.166 Uiso 0.55 1 calc PR A 1
H64C H 0.8315 0.6514 0.2906 0.166 Uiso 0.55 1 calc PR A 1
C65 C 0.1668(15) 0.4897(15) 0.4201(6) 0.138(11) Uani 0.45 1 d PD A 2
H65A H 0.1762 0.4425 0.4256 0.166 Uiso 0.45 1 calc PR A 2
H65B H 0.1818 0.5268 0.4539 0.166 Uiso 0.45 1 calc PR A 2
C69 C 0.345(3) 0.7334(19) 0.3997(12) 0.057(7) Uani 0.45 1 d P A 2
H69A H 0.3789 0.7496 0.4364 0.069 Uiso 0.45 1 calc PR A 2
H69B H 0.3861 0.7660 0.3850 0.069 Uiso 0.45 1 calc PR A 2
C70 C 0.1933(16) 0.7316(9) 0.4046(6) 0.062(4) Uani 0.55 1 d PU A 1
H70 H 0.1552 0.7060 0.4254 0.074 Uiso 0.55 1 calc PR A 1
C71 C 0.1668(19) 0.7962(11) 0.4432(7) 0.093(5) Uani 0.45 1 d PU A 2
H71A H 0.2086 0.7872 0.4737 0.140 Uiso 0.45 1 calc PR A 2
H71B H 0.0765 0.7854 0.4396 0.140 Uiso 0.45 1 calc PR A 2
H71C H 0.1844 0.8467 0.4461 0.140 Uiso 0.45 1 calc PR A 2
C72 C 0.163(2) 0.7478(12) 0.3522(9) 0.120(7) Uani 0.45 1 d PU A 2
H72D H 0.0739 0.7538 0.3527 0.180 Uiso 0.45 1 calc PR A 2
H72E H 0.1727 0.7024 0.3264 0.180 Uiso 0.45 1 calc PR A 2
H72F H 0.2015 0.7879 0.3441 0.180 Uiso 0.45 1 calc PR A 2
C73 C 0.1094(17) 0.3867(10) 0.2318(5) 0.051(4) Uani 0.45 1 d P A 2
H73A H 0.0937 0.3448 0.2433 0.061 Uiso 0.45 1 calc PR A 2
H73B H 0.0441 0.4197 0.2419 0.061 Uiso 0.45 1 calc PR A 2
C74 C 0.0925(19) 0.3599(12) 0.1735(6) 0.040(4) Uani 0.45 1 d P A 2
H74 H 0.1304 0.3994 0.1634 0.048 Uiso 0.45 1 calc PR A 2
C75 C 0.1626(17) 0.2937(11) 0.1521(6) 0.061(5) Uani 0.45 1 d P A 2
H75A H 0.2501 0.3029 0.1685 0.092 Uiso 0.45 1 calc PR A 2
H75B H 0.1582 0.2837 0.1155 0.092 Uiso 0.45 1 calc PR A 2
H75C H 0.1243 0.2521 0.1585 0.092 Uiso 0.45 1 calc PR A 2
C76 C -0.045(2) 0.3491(12) 0.1498(6) 0.061(5) Uani 0.45 1 d P A 2
H76A H -0.0523 0.3322 0.1128 0.092 Uiso 0.45 1 calc PR A 2
H76B H -0.0828 0.3948 0.1606 0.092 Uiso 0.45 1 calc PR A 2
H76C H -0.0879 0.3133 0.1608 0.092 Uiso 0.45 1 calc PR A 2
O15' O 0.271(3) 0.490(2) 0.240(2) 0.043(5) Uani 0.45 1 d P A 2
O16' O 0.3762(9) 0.3836(5) 0.2576(3) 0.052(2) Uani 0.45 1 d P A 2
O17' O 0.5985(13) 0.4492(7) 0.2682(3) 0.047(3) Uani 0.45 1 d P A 2
O18' O 0.510(2) 0.5552(15) 0.2453(11) 0.031(3) Uani 0.45 1 d P A 2
O20' O 0.4198(12) 0.4771(6) 0.4077(3) 0.058(3) Uani 0.45 1 d P A 2
O21' O 0.2526(11) 0.4599(6) 0.3258(4) 0.063(3) Uani 0.45 1 d P A 2
O22' O 0.5416(9) 0.3990(5) 0.3391(4) 0.051(2) Uani 0.45 1 d P A 2
O24' O 0.6339(14) 0.5304(6) 0.3980(4) 0.065(4) Uani 0.45 1 d P A 2
O25' O 0.5459(10) 0.6488(5) 0.3938(4) 0.047(3) Uani 0.45 1 d P A 2
O26' O 0.3180(11) 0.5893(6) 0.3906(4) 0.043(2) Uani 0.45 1 d P A 2
C33' C 0.707(2) 0.8356(16) 0.2818(9) 0.023(6) Uiso 0.20 1 d PD B 2
H33C H 0.7109 0.7858 0.2597 0.028 Uiso 0.20 1 calc PR B 2
H33D H 0.7939 0.8579 0.2942 0.028 Uiso 0.20 1 calc PR B 2
C34' C 0.644(2) 0.8345(11) 0.3272(8) 0.035(6) Uiso 0.20 1 d PD B 2
H34' H 0.5742 0.7963 0.3195 0.042 Uiso 0.20 1 calc PR B 2
C35' C 0.627(3) 0.9065(13) 0.3666(11) 0.082(9) Uiso 0.20 1 d PD B 2
H35D H 0.5639 0.9315 0.3514 0.124 Uiso 0.20 1 calc PR B 2
H35E H 0.7062 0.9364 0.3775 0.124 Uiso 0.20 1 calc PR B 2
H35F H 0.5991 0.8974 0.3959 0.124 Uiso 0.20 1 calc PR B 2
C36' C 0.790(2) 0.8213(15) 0.3676(10) 0.052(6) Uiso 0.20 1 d P B 2
H36D H 0.8359 0.7845 0.3468 0.078 Uiso 0.20 1 calc PR B 2
H36E H 0.7672 0.8060 0.3954 0.078 Uiso 0.20 1 calc PR B 2
H36F H 0.8430 0.8667 0.3815 0.078 Uiso 0.20 1 calc PR B 2
C45' C 0.8498(14) 1.0877(10) 0.3152(5) 0.046(4) Uani 0.50 1 d PD B 2
H45C H 0.9286 1.0703 0.3040 0.055 Uiso 0.50 1 calc PR B 2
H45D H 0.8543 1.1402 0.3210 0.055 Uiso 0.50 1 calc PR B 2
C46' C 0.8425(18) 1.0745(11) 0.3682(7) 0.109(6) Uani 0.50 1 d PU B 2
H46' H 0.8308 1.0220 0.3638 0.131 Uiso 0.50 1 calc PR B 2
C47' C 0.7460(18) 1.1111(12) 0.3897(7) 0.128(6) Uani 0.50 1 d PU B 2
H47D H 0.6657 1.0886 0.3691 0.191 Uiso 0.50 1 calc PR B 2
H47E H 0.7557 1.1614 0.3908 0.191 Uiso 0.50 1 calc PR B 2
H47F H 0.7488 1.1089 0.4241 0.191 Uiso 0.50 1 calc PR B 2
C48' C 0.968(2) 1.1079(13) 0.4009(9) 0.147(9) Uani 0.50 1 d PU B 2
H48D H 1.0350 1.0793 0.3875 0.220 Uiso 0.50 1 calc PR B 2
H48E H 0.9670 1.1086 0.4358 0.220 Uiso 0.50 1 calc PR B 2
H48F H 0.9831 1.1572 0.4004 0.220 Uiso 0.50 1 calc PR B 2
C49' C 0.5785(15) 0.2977(7) 0.2456(5) 0.061(4) Uani 0.45 1 d P A 2
H49C H 0.5404 0.2602 0.2570 0.073 Uiso 0.45 1 calc PR A 2
H49D H 0.5452 0.2864 0.2091 0.073 Uiso 0.45 1 calc PR A 2
C50' C 0.720(2) 0.2896(9) 0.2503(9) 0.067(6) Uani 0.45 1 d P A 2
H50' H 0.7636 0.3331 0.2469 0.080 Uiso 0.45 1 calc PR A 2
C51' C 0.753(3) 0.2243(13) 0.2128(8) 0.092(7) Uani 0.45 1 d P A 2
H51D H 0.7304 0.2276 0.1786 0.138 Uiso 0.45 1 calc PR A 2
H51E H 0.7077 0.1818 0.2152 0.138 Uiso 0.45 1 calc PR A 2
H51F H 0.8430 0.2204 0.2197 0.138 Uiso 0.45 1 calc PR A 2
C52' C 0.762(3) 0.2849(17) 0.3039(10) 0.118(9) Uani 0.45 1 d P A 2
H52A H 0.8525 0.2820 0.3094 0.177 Uiso 0.45 1 calc PR A 2
H52B H 0.7199 0.2419 0.3071 0.177 Uiso 0.45 1 calc PR A 2
H52C H 0.7404 0.3277 0.3291 0.177 Uiso 0.45 1 calc PR A 2
C53' C 0.6385(14) 0.4185(7) 0.4403(5) 0.067(4) Uani 0.45 1 d P A 2
H53C H 0.7269 0.4173 0.4355 0.081 Uiso 0.45 1 calc PR A 2
H53D H 0.6365 0.4515 0.4748 0.081 Uiso 0.45 1 calc PR A 2
C54' C 0.6388(7) 0.4051(4) 0.4646(3) 0.0395(18) Uani 0.55 1 d P A 1
H54' H 0.6723 0.4566 0.4755 0.047 Uiso 0.55 1 calc PR A 1
C55' C 0.5182(9) 0.4002(6) 0.4854(3) 0.057(2) Uani 0.55 1 d P A 1
H55D H 0.5344 0.4206 0.5224 0.086 Uiso 0.55 1 calc PR A 1
H55E H 0.4859 0.3497 0.4758 0.086 Uiso 0.55 1 calc PR A 1
H55F H 0.4564 0.4271 0.4715 0.086 Uiso 0.55 1 calc PR A 1
C56' C 0.7360(8) 0.3614(6) 0.4873(3) 0.055(2) Uani 0.55 1 d P A 1
H56D H 0.7503 0.3812 0.5244 0.083 Uiso 0.55 1 calc PR A 1
H56E H 0.8149 0.3649 0.4748 0.083 Uiso 0.55 1 calc PR A 1
H56F H 0.7036 0.3108 0.4770 0.083 Uiso 0.55 1 calc PR A 1
C61' C 0.748(3) 0.5227(15) 0.2272(11) 0.054(7) Uani 0.45 1 d P A 2
H61C H 0.8064 0.4879 0.2338 0.065 Uiso 0.45 1 calc PR A 2
H61D H 0.7053 0.5018 0.1917 0.065 Uiso 0.45 1 calc PR A 2
C62' C 0.8250(16) 0.5896(10) 0.2305(7) 0.076(5) Uani 0.45 1 d PU A 2
H62' H 0.8602 0.6144 0.2669 0.091 Uiso 0.45 1 calc PR A 2
C63' C 0.9378(17) 0.5729(11) 0.1998(8) 0.115(6) Uani 0.45 1 d PU A 2
H63D H 0.9875 0.6178 0.2046 0.173 Uiso 0.45 1 calc PR A 2
H63E H 0.9054 0.5501 0.1637 0.173 Uiso 0.45 1 calc PR A 2
H63F H 0.9903 0.5403 0.2122 0.173 Uiso 0.45 1 calc PR A 2
C64' C 0.7527(18) 0.6409(11) 0.2112(8) 0.116(6) Uani 0.45 1 d PU A 2
H64D H 0.8079 0.6833 0.2146 0.174 Uiso 0.45 1 calc PR A 2
H64E H 0.6850 0.6556 0.2307 0.174 Uiso 0.45 1 calc PR A 2
H64F H 0.7175 0.6178 0.1754 0.174 Uiso 0.45 1 calc PR A 2
C65' C 0.1596(7) 0.4571(5) 0.3999(3) 0.0329(19) Uani 0.55 1 d P A 1
H65C H 0.1412 0.4042 0.3879 0.039 Uiso 0.55 1 calc PR A 1
H65D H 0.1976 0.4709 0.4361 0.039 Uiso 0.55 1 calc PR A 1
C66 C 0.0359(5) 0.4903(4) 0.3972(2) 0.0787(17) Uani 1 1 d U . .
C67 C -0.0538(6) 0.4607(5) 0.4235(3) 0.104(2) Uani 1 1 d DU A .
H67A H -0.0154 0.4681 0.4586 0.156 Uiso 1 1 calc R . .
H67B H -0.0740 0.4092 0.4059 0.156 Uiso 1 1 calc R . .
H67C H -0.1304 0.4856 0.4231 0.156 Uiso 1 1 calc R . .
C68 C -0.0242(6) 0.4781(4) 0.3436(3) 0.103(2) Uani 1 1 d DU A .
H68A H 0.0282 0.5029 0.3274 0.155 Uiso 1 1 calc R . .
H68B H -0.1064 0.4971 0.3433 0.155 Uiso 1 1 calc R . .
H68C H -0.0337 0.4265 0.3251 0.155 Uiso 1 1 calc R . .
C69' C 0.333(2) 0.7193(12) 0.4067(7) 0.041(3) Uani 0.55 1 d P A 1
H69C H 0.3688 0.7248 0.4422 0.049 Uiso 0.55 1 calc PR A 1
H69D H 0.3746 0.7578 0.3974 0.049 Uiso 0.55 1 calc PR A 1
C70' C 0.216(2) 0.7470(12) 0.3956(9) 0.083(7) Uani 0.45 1 d PU A 2
H70' H 0.1789 0.6992 0.3949 0.099 Uiso 0.45 1 calc PR A 2
C71' C 0.192(2) 0.8224(11) 0.4317(9) 0.140(8) Uani 0.55 1 d PU A 1
H71D H 0.2411 0.8373 0.4658 0.210 Uiso 0.55 1 calc PR A 1
H71E H 0.1060 0.8347 0.4337 0.210 Uiso 0.55 1 calc PR A 1
H71F H 0.2287 0.8473 0.4110 0.210 Uiso 0.55 1 calc PR A 1
C72' C 0.1183(13) 0.7139(9) 0.3553(6) 0.101(5) Uani 0.55 1 d PU A 1
H72A H 0.0319 0.7241 0.3589 0.151 Uiso 0.55 1 calc PR A 1
H72B H 0.1209 0.6627 0.3371 0.151 Uiso 0.55 1 calc PR A 1
H72C H 0.1510 0.7427 0.3363 0.151 Uiso 0.55 1 calc PR A 1
C73' C 0.0931(10) 0.3735(6) 0.2112(5) 0.030(2) Uani 0.55 1 d P A 1
H73C H 0.0798 0.3289 0.2198 0.036 Uiso 0.55 1 calc PR A 1
H73D H 0.0274 0.4049 0.2235 0.036 Uiso 0.55 1 calc PR A 1
C74' C 0.0745(15) 0.3535(10) 0.1528(5) 0.037(3) Uani 0.55 1 d P A 1
H74' H 0.1141 0.3938 0.1440 0.044 Uiso 0.55 1 calc PR A 1
C75' C 0.1390(12) 0.2852(8) 0.1302(4) 0.047(3) Uani 0.55 1 d P A 1
H75D H 0.2272 0.2923 0.1456 0.070 Uiso 0.55 1 calc PR A 1
H75E H 0.1324 0.2752 0.0935 0.070 Uiso 0.55 1 calc PR A 1
H75F H 0.0986 0.2445 0.1370 0.070 Uiso 0.55 1 calc PR A 1
C76' C -0.0631(14) 0.3420(9) 0.1291(4) 0.045(3) Uani 0.55 1 d P A 1
H76D H -0.0704 0.3299 0.0922 0.068 Uiso 0.55 1 calc PR A 1
H76E H -0.1037 0.3862 0.1425 0.068 Uiso 0.55 1 calc PR A 1
H76F H -0.1037 0.3026 0.1373 0.068 Uiso 0.55 1 calc PR A 1

loop_
_atom_site_aniso_label
_atom_site_aniso_U_11
_atom_site_aniso_U_22
_atom_site_aniso_U_33
_atom_site_aniso_U_23
_atom_site_aniso_U_13
_atom_site_aniso_U_12
Zn1 0.0600(3) 0.0278(3) 0.0697(4) 0.0092(2) 0.0409(3) 0.0054(2)
Si1 0.0388(6) 0.0223(5) 0.0397(6) 0.0082(4) 0.0187(5) 0.0052(4)
Si2 0.0369(5) 0.0240(5) 0.0363(6) 0.0079(4) 0.0149(4) 0.0028(4)
Si3 0.0360(5) 0.0245(5) 0.0299(5) 0.0082(4) 0.0035(4) 0.0038(4)
Si4 0.0348(5) 0.0240(5) 0.0357(6) 0.0078(4) 0.0079(4) 0.0013(4)
Si5 0.0542(7) 0.0491(7) 0.0453(7) 0.0276(6) 0.0252(6) 0.0290(6)
Si6 0.0502(7) 0.0489(7) 0.0442(7) 0.0270(5) 0.0278(5) 0.0260(5)
Si7 0.0495(6) 0.0380(6) 0.0277(6) 0.0044(4) 0.0069(5) 0.0204(5)
Si8 0.0481(7) 0.0424(6) 0.0303(6) 0.0056(5) 0.0017(5) 0.0187(5)
Si9 0.060(6) 0.044(5) 0.049(7) 0.018(4) 0.018(4) 0.000(3)
Si10 0.032(3) 0.027(3) 0.032(3) 0.012(2) 0.012(2) 0.001(2)
Si11 0.054(2) 0.048(2) 0.022(3) 0.0078(19) -0.004(2) -0.0227(16)
Si12 0.0269(13) 0.0291(15) 0.0283(19) 0.0079(14) 0.0037(14) -0.0018(10)
Si13 0.0273(11) 0.0309(12) 0.0322(14) 0.0048(12) 0.0112(11) 0.0026(8)
Si14 0.063(2) 0.0338(16) 0.026(2) 0.0068(18) -0.006(2) -0.0067(12)
Si15 0.026(2) 0.0338(14) 0.029(3) 0.010(2) 0.0043(19) -0.0053(16)
Si16 0.032(3) 0.032(2) 0.038(4) 0.011(3) 0.000(3) 0.0036(17)
Si17 0.0252(17) 0.0270(19) 0.031(2) 0.0101(16) 0.0053(13) 0.0044(14)
Si18 0.047(3) 0.047(3) 0.029(3) 0.007(2) 0.0075(18) -0.009(2)
Si19 0.0206(10) 0.0300(14) 0.035(2) 0.0137(12) 0.0077(11) 0.0052(10)
Si20 0.069(2) 0.056(3) 0.022(2) 0.0072(17) 0.0041(16) -0.028(2)
Si21 0.0239(10) 0.0310(14) 0.0317(17) 0.0119(11) 0.0097(11) 0.0064(9)
Si22 0.083(3) 0.044(2) 0.027(2) 0.0123(16) -0.0084(18) -0.0126(18)
Si23 0.0228(13) 0.030(2) 0.027(2) 0.0072(13) 0.0030(13) 0.0003(13)
Si24 0.051(2) 0.032(3) 0.031(3) 0.0044(18) -0.0022(19) -0.0075(19)
O1 0.0635(19) 0.0329(16) 0.087(2) 0.0202(15) 0.0491(18) 0.0109(14)
O2 0.065(2) 0.0447(18) 0.062(2) -0.0001(15) 0.0344(17) -0.0055(15)
O3 0.0403(15) 0.0341(15) 0.0464(17) 0.0087(12) 0.0149(12) 0.0054(12)
O4 0.0408(14) 0.0283(13) 0.0371(15) 0.0107(11) 0.0070(11) 0.0011(11)
O5 0.0350(14) 0.0379(15) 0.0497(17) 0.0150(13) 0.0047(12) 0.0041(11)
O6 0.0501(16) 0.0280(14) 0.0491(17) 0.0066(12) 0.0218(13) -0.0008(12)
O7 0.0520(17) 0.0397(16) 0.0457(17) 0.0178(13) 0.0221(13) 0.0181(13)
O8 0.0555(17) 0.0441(16) 0.0459(17) 0.0188(13) 0.0255(14) 0.0078(13)
O9 0.0604(18) 0.0368(15) 0.0305(15) 0.0059(12) 0.0051(13) 0.0155(13)
O10 0.0431(15) 0.0429(16) 0.0376(16) 0.0114(12) 0.0035(12) 0.0050(12)
O11 0.062(2) 0.074(2) 0.071(2) 0.0488(19) 0.0390(17) 0.0411(17)
O12 0.0564(18) 0.0450(17) 0.0427(17) 0.0144(13) 0.0221(14) 0.0213(14)
O13 0.0480(16) 0.0467(17) 0.0406(17) 0.0057(13) 0.0035(13) 0.0198(13)
O14 0.071(2) 0.0491(18) 0.0398(17) 0.0199(14) 0.0100(15) 0.0246(15)
O15 0.066(9) 0.026(12) 0.069(8) 0.029(9) 0.016(6) -0.005(6)
O16 0.027(3) 0.042(3) 0.035(4) 0.004(3) 0.004(3) -0.001(2)
O17 0.035(3) 0.031(3) 0.044(5) 0.003(4) 0.013(4) 0.002(3)
O18 0.023(8) 0.034(4) 0.045(7) 0.025(4) -0.004(5) 0.013(5)
O19 0.068(2) 0.0569(19) 0.0434(18) 0.0219(15) 0.0215(15) 0.0118(16)
O20 0.027(3) 0.037(4) 0.030(4) 0.010(3) 0.008(3) 0.007(2)
O21 0.030(3) 0.038(4) 0.026(5) 0.008(3) 0.007(3) 0.008(3)
O22 0.036(3) 0.040(4) 0.026(4) 0.007(4) 0.011(4) 0.006(2)
O23 0.0419(16) 0.0566(19) 0.066(2) 0.0326(17) 0.0183(15) 0.0078(14)
O24 0.029(3) 0.033(4) 0.041(5) 0.020(3) 0.009(3) 0.008(3)
O25 0.022(3) 0.037(4) 0.035(4) 0.010(3) 0.005(3) 0.001(3)
O26 0.032(4) 0.034(5) 0.038(5) 0.012(3) 0.011(3) 0.007(3)
N1 0.063(2) 0.0249(17) 0.065(2) 0.0052(16) 0.0393(19) -0.0003(16)
N2 0.060(2) 0.0309(18) 0.051(2) 0.0149(16) 0.0324(18) 0.0097(16)
C1 0.062(3) 0.029(2) 0.075(3) 0.009(2) 0.044(3) 0.0041(19)
C2 0.084(4) 0.036(3) 0.113(5) 0.027(3) 0.068(3) 0.015(2)
C3 0.094(4) 0.034(3) 0.124(5) 0.032(3) 0.065(4) 0.012(3)
C4 0.085(4) 0.035(3) 0.100(4) 0.022(3) 0.052(3) 0.022(2)
C5 0.071(3) 0.033(2) 0.080(4) 0.008(2) 0.046(3) 0.011(2)
C6 0.058(3) 0.023(2) 0.065(3) 0.0041(18) 0.036(2) 0.0038(18)
C7 0.056(3) 0.025(2) 0.062(3) 0.0024(18) 0.039(2) 0.0029(18)
C8 0.065(3) 0.026(2) 0.067(3) 0.0058(19) 0.044(2) 0.0015(19)
C9 0.060(3) 0.0224(19) 0.053(3) 0.0074(17) 0.032(2) 0.0044(17)
C10 0.048(2) 0.0248(19) 0.052(3) 0.0072(17) 0.0305(19) 0.0015(16)
C11 0.064(3) 0.045(3) 0.066(3) 0.013(2) 0.037(3) -0.012(2)
C12 0.077(4) 0.064(3) 0.065(4) 0.006(3) 0.034(3) -0.028(3)
C13 0.075(4) 0.093(4) 0.065(4) 0.020(3) 0.024(3) -0.036(3)
C14 0.059(3) 0.121(6) 0.083(5) 0.043(4) 0.026(3) -0.008(3)
C15 0.066(3) 0.080(4) 0.078(4) 0.028(3) 0.039(3) 0.005(3)
C16 0.056(3) 0.047(3) 0.061(3) 0.016(2) 0.031(2) -0.004(2)
C17 0.060(3) 0.039(2) 0.067(3) 0.022(2) 0.042(3) 0.011(2)
C18 0.063(3) 0.029(2) 0.056(3) 0.0141(19) 0.031(2) 0.0127(19)
C19 0.056(3) 0.036(2) 0.055(3) 0.0163(19) 0.028(2) 0.0047(19)
C20 0.050(2) 0.042(2) 0.052(3) 0.021(2) 0.026(2) 0.0083(19)
C21 0.044(2) 0.035(2) 0.059(3) 0.013(2) 0.013(2) -0.0041(18)
C22 0.067(3) 0.044(3) 0.050(3) 0.004(2) 0.003(2) -0.004(2)
C23 0.113(6) 0.149(7) 0.053(4) -0.018(4) 0.017(4) 0.040(5)
C24 0.104(5) 0.097(5) 0.079(5) 0.027(4) -0.032(4) -0.023(4)
C25 0.042(2) 0.030(2) 0.040(2) 0.0148(17) 0.0001(17) 0.0000(16)
C26 0.074(3) 0.062(3) 0.053(3) 0.034(2) 0.018(2) 0.013(3)
C27 0.131(6) 0.209(7) 0.115(5) 0.073(5) 0.047(5) 0.058(5)
C28 0.097(5) 0.125(6) 0.070(4) 0.064(4) 0.018(3) 0.038(4)
C29 0.040(2) 0.033(2) 0.048(2) 0.0163(18) 0.0070(18) -0.0018(17)
C30 0.044(2) 0.041(2) 0.056(3) 0.018(2) 0.017(2) 0.0049(18)
C31 0.059(3) 0.084(4) 0.072(4) 0.032(3) 0.031(3) 0.011(3)
C32 0.042(3) 0.144(6) 0.063(4) 0.033(4) 0.010(2) 0.014(3)
C33 0.044(5) 0.060(5) 0.078(5) 0.043(4) 0.026(4) 0.023(4)
C34 0.083(5) 0.096(5) 0.074(5) 0.053(4) 0.016(4) 0.024(4)
C35 0.138(7) 0.180(8) 0.114(6) 0.070(6) 0.041(5) 0.020(6)
C36 0.188(8) 0.135(7) 0.116(7) 0.073(6) 0.009(6) 0.046(6)
C37 0.066(3) 0.066(3) 0.057(3) 0.040(2) 0.037(2) 0.035(2)
C38 0.069(3) 0.081(4) 0.084(4) 0.049(3) 0.050(3) 0.037(3)
C39 0.067(4) 0.174(8) 0.109(6) 0.074(6) 0.041(4) 0.021(5)
C40 0.080(4) 0.148(6) 0.109(5) 0.073(5) 0.071(4) 0.052(4)
C41 0.072(3) 0.052(3) 0.031(2) 0.0040(19) 0.006(2) 0.033(2)
C42 0.074(4) 0.067(4) 0.077(4) 0.005(3) 0.029(3) 0.034(3)
C43 0.115(6) 0.145(8) 0.165(9) -0.067(7) 0.036(6) 0.062(6)
C44 0.079(4) 0.104(6) 0.124(7) 0.026(5) 0.008(4) 0.028(4)
C45 0.066(7) 0.046(8) 0.014(6) 0.014(5) 0.007(5) 0.014(5)
C46 0.080(6) 0.073(6) 0.039(5) 0.007(5) 0.004(4) -0.007(5)
C47 0.149(10) 0.160(10) 0.148(10) 0.041(7) 0.011(7) 0.014(7)
C48 0.106(8) 0.110(8) 0.075(7) 0.025(6) -0.024(6) -0.016(6)
C49 0.038(4) 0.031(4) 0.044(6) 0.007(5) 0.010(5) -0.003(3)
C50 0.046(5) 0.033(5) 0.068(10) 0.015(6) 0.024(7) 0.004(4)
C51 0.057(6) 0.032(5) 0.087(10) 0.009(7) 0.038(7) 0.013(4)
C52 0.051(7) 0.099(12) 0.064(13) 0.002(9) 0.013(8) 0.032(8)
C53 0.031(4) 0.033(4) 0.049(5) 0.015(4) 0.011(3) 0.005(3)
C54 0.078(7) 0.040(5) 0.035(5) 0.023(4) -0.003(5) 0.000(5)
C55 0.097(10) 0.073(9) 0.091(10) 0.050(8) 0.017(8) -0.012(8)
C56 0.103(10) 0.061(8) 0.063(8) 0.035(7) -0.014(7) 0.000(7)
C57 0.052(3) 0.075(3) 0.062(3) 0.036(3) 0.019(2) 0.021(2)
C58 0.086(4) 0.122(6) 0.069(4) 0.036(4) 0.029(3) 0.044(4)
C59 0.191(9) 0.178(9) 0.068(5) 0.034(5) 0.049(5) 0.105(8)
C60 0.151(8) 0.176(9) 0.077(5) 0.015(5) -0.002(5) 0.082(7)
C61 0.060(11) 0.080(15) 0.054(10) 0.005(8) 0.031(8) -0.035(10)
C62 0.065(6) 0.070(6) 0.079(7) 0.043(5) 0.027(5) 0.003(5)
C63 0.098(7) 0.141(8) 0.090(7) 0.034(6) 0.038(5) -0.039(6)
C64 0.120(7) 0.108(7) 0.093(7) 0.014(5) 0.037(6) -0.044(6)
C65 0.112(14) 0.25(3) 0.033(9) 0.042(12) -0.003(8) -0.109(16)
C69 0.065(10) 0.093(16) 0.040(9) 0.050(8) 0.030(7) 0.018(10)
C70 0.071(6) 0.065(6) 0.056(6) 0.023(5) 0.022(5) 0.029(5)
C71 0.093(8) 0.095(8) 0.094(8) 0.021(6) 0.040(6) 0.025(6)
C72 0.123(10) 0.117(10) 0.118(10) 0.034(7) 0.020(7) 0.026(7)
C73 0.061(9) 0.057(9) 0.020(8) -0.003(7) 0.002(7) -0.022(6)
C74 0.035(7) 0.038(7) 0.040(13) 0.011(10) -0.005(9) -0.010(5)
C75 0.050(9) 0.063(9) 0.046(10) -0.007(9) -0.010(7) -0.010(6)
C76 0.052(9) 0.070(9) 0.041(10) -0.007(10) -0.003(9) -0.003(7)
O15' 0.037(7) 0.026(15) 0.073(8) 0.024(10) 0.017(5) -0.008(7)
O16' 0.062(5) 0.051(5) 0.032(5) 0.011(4) -0.015(5) -0.013(4)
O17' 0.063(5) 0.030(4) 0.041(6) 0.005(5) 0.003(6) 0.000(3)
O18' 0.016(8) 0.043(6) 0.045(8) 0.030(5) -0.003(6) 0.013(5)
O20' 0.096(7) 0.052(7) 0.021(5) 0.015(4) -0.005(5) -0.004(5)
O21' 0.103(7) 0.063(7) 0.008(6) -0.003(4) 0.003(5) -0.031(5)
O22' 0.080(6) 0.048(6) 0.016(5) 0.001(5) -0.001(5) 0.003(4)
O24' 0.099(8) 0.051(8) 0.042(7) 0.018(5) 0.003(5) -0.008(6)
O25' 0.040(5) 0.052(7) 0.034(5) -0.001(4) 0.001(4) -0.015(4)
O26' 0.043(5) 0.048(7) 0.038(6) 0.009(4) 0.013(4) -0.002(4)
C45' 0.063(7) 0.057(8) 0.023(7) 0.026(5) -0.005(6) 0.011(5)
C46' 0.107(8) 0.110(8) 0.097(8) 0.026(7) -0.016(6) 0.002(7)
C47' 0.133(9) 0.143(9) 0.099(8) 0.026(7) 0.021(7) 0.015(7)
C48' 0.144(11) 0.155(11) 0.134(11) 0.049(8) -0.005(7) 0.000(7)
C49' 0.091(10) 0.028(6) 0.051(8) 0.010(7) -0.016(8) -0.014(5)
C50' 0.075(12) 0.028(6) 0.09(2) 0.010(11) 0.018(14) -0.008(6)
C51' 0.121(15) 0.048(9) 0.107(19) 0.010(12) 0.047(15) 0.009(8)
C52' 0.091(14) 0.139(19) 0.13(2) 0.049(19) 0.004(16) 0.050(12)
C53' 0.094(10) 0.055(8) 0.043(8) 0.026(7) -0.032(7) -0.028(7)
C54' 0.037(4) 0.036(5) 0.043(5) 0.011(4) 0.000(4) 0.005(3)
C55' 0.060(5) 0.079(7) 0.046(5) 0.031(5) 0.024(4) 0.019(5)
C56' 0.048(5) 0.080(7) 0.046(5) 0.033(5) 0.004(4) 0.011(5)
C61' 0.057(8) 0.031(7) 0.071(18) 0.007(9) 0.021(10) 0.007(6)
C62' 0.067(7) 0.094(8) 0.068(7) 0.028(6) 0.017(6) -0.010(6)
C63' 0.104(8) 0.123(9) 0.138(9) 0.055(7) 0.048(7) 0.011(6)
C64' 0.106(9) 0.105(9) 0.143(9) 0.041(7) 0.037(7) 0.014(7)
C65' 0.025(4) 0.052(5) 0.032(5) 0.025(4) 0.007(3) 0.016(3)
C66 0.051(3) 0.117(4) 0.090(4) 0.057(3) 0.023(3) 0.026(3)
C67 0.067(3) 0.138(5) 0.131(5) 0.063(4) 0.043(4) 0.022(4)
C68 0.075(4) 0.132(5) 0.105(5) 0.037(4) 0.011(3) 0.047(4)
C69' 0.047(7) 0.060(9) 0.024(7) 0.023(6) 0.012(5) 0.010(6)
C70' 0.080(9) 0.070(9) 0.091(10) 0.017(6) 0.006(7) 0.022(6)
C71' 0.138(10) 0.127(10) 0.146(10) 0.027(7) 0.024(7) 0.034(7)
C72' 0.076(6) 0.101(7) 0.116(8) 0.027(6) 0.001(6) 0.029(6)
C73' 0.024(4) 0.032(5) 0.027(8) 0.002(6) 0.002(5) -0.008(4)
C74' 0.030(7) 0.042(6) 0.037(8) 0.011(7) 0.003(6) -0.006(4)
C75' 0.031(5) 0.043(6) 0.053(8) 0.003(6) -0.006(5) -0.004(4)
C76' 0.033(6) 0.060(7) 0.030(7) 0.001(6) -0.004(6) -0.006(4)

loop_
_atom_type_symbol
_atom_type_description
_atom_type_scat_dispersion_real
_atom_type_scat_dispersion_imag
_atom_type_scat_source
C C 0.0033 0.0016 'International Tables Vol C Tables 4.2.6.8 and 6.1.1.4'
H H 0.0000 0.0000 'International Tables Vol C Tables 4.2.6.8 and 6.1.1.4'
O O 0.0106 0.0060 'International Tables Vol C Tables 4.2.6.8 and 6.1.1.4'
Si Si 0.0817 0.0704 'International Tables Vol C Tables 4.2.6.8 and 6.1.1.4'
Zn Zn 0.2839 1.4301 'International Tables Vol C Tables 4.2.6.8 and 6.1.1.4'
N N 0.0061 0.0033 'International Tables Vol C Tables 4.2.6.8 and 6.1.1.4'

loop_
_geom_angle_atom_site_label_1
_geom_angle_atom_site_label_2
_geom_angle_atom_site_label_3
_geom_angle
_geom_angle_site_symmetry_1
_geom_angle_site_symmetry_3
_geom_angle_publ_flag
O2 Zn1 O1 114.42(15) . . ?
O2 Zn1 N1 110.82(15) . . ?
O1 Zn1 N1 95.71(14) . . ?
O2 Zn1 N2 96.40(15) . . ?
O1 Zn1 N2 111.38(13) . . ?
N1 Zn1 N2 129.09(14) . . ?
O7 Si1 O6 109.70(16) . . ?
O7 Si1 O3 108.59(15) . . ?
O6 Si1 O3 109.45(15) . . ?
O7 Si1 C10 109.24(18) . . ?
O6 Si1 C10 111.02(15) . . ?
O3 Si1 C10 108.80(18) . . ?
O3 Si2 O4 108.76(14) . . ?
O3 Si2 O8 108.62(16) . . ?
O4 Si2 O8 109.50(15) . . ?
O3 Si2 C21 112.88(18) . . ?
O4 Si2 C21 109.64(18) . . ?
O8 Si2 C21 107.38(18) . . ?
O5 Si3 O4 108.25(14) . . ?
O5 Si3 O9 109.36(16) . . ?
O4 Si3 O9 108.74(15) . . ?
O5 Si3 C25 111.55(17) . . ?
O4 Si3 C25 109.77(16) . . ?
O9 Si3 C25 109.12(17) . . ?
O5 Si4 O10 108.71(15) . . ?
O5 Si4 O6 109.07(15) . . ?
O10 Si4 O6 108.51(16) . . ?
O5 Si4 C29 109.36(17) . . ?
O10 Si4 C29 112.95(17) . . ?
O6 Si4 C29 108.17(17) . . ?
O14 Si5 O11 109.28(18) . . ?
O14 Si5 O7 108.69(16) . . ?
O11 Si5 O7 108.62(17) . . ?
O14 Si5 C33 113.2(3) . . ?
O11 Si5 C33 108.2(3) . . ?
O7 Si5 C33 108.7(3) . . ?
O14 Si5 C33' 101.2(8) . . ?
O11 Si5 C33' 118.9(7) . . ?
O7 Si5 C33' 109.6(7) . . ?
C33 Si5 C33' 13.1(8) . . ?
O12 Si6 O11 109.67(19) . . ?
O12 Si6 O8 108.77(16) . . ?
O11 Si6 O8 108.31(17) . . ?
O12 Si6 C37 110.0(2) . . ?
O11 Si6 C37 108.43(18) . . ?
O8 Si6 C37 111.7(2) . . ?
O9 Si7 O13 108.81(16) . . ?
O9 Si7 O12 108.77(16) . . ?
O13 Si7 O12 108.96(16) . . ?
O9 Si7 C41 111.85(18) . . ?
O13 Si7 C41 108.46(19) . . ?
O12 Si7 C41 109.9(2) . . ?
O13 Si8 O10 109.11(16) . . ?
O13 Si8 O14 108.46(17) . . ?
O10 Si8 O14 108.91(15) . . ?
O13 Si8 C45' 111.2(7) . . ?
O10 Si8 C45' 115.5(5) . . ?
O14 Si8 C45' 103.2(5) . . ?
O13 Si8 C45 111.4(6) . . ?
O10 Si8 C45 102.0(4) . . ?
O14 Si8 C45 116.7(5) . . ?
C45' Si8 C45 15.7(5) . . ?
O18 Si9 O19 117.2(16) . . ?
O18 Si9 O15 110.3(19) . . ?
O19 Si9 O15 110.4(19) . . ?
O18 Si9 C20 103.1(12) . . ?
O19 Si9 C20 110.3(10) . . ?
O15 Si9 C20 105(2) . . ?
O19 Si10 O15' 108(2) . . ?
O19 Si10 C20 107.7(9) . . ?
O15' Si10 C20 116(2) . . ?
O19 Si10 O18' 100.5(16) . . ?
O15' Si10 O18' 106.5(17) . . ?
C20 Si10 O18' 117.0(12) . . ?
O15' Si11 O21' 118(2) . . ?
O15' Si11 O16' 108.2(14) . . ?
O21' Si11 O16' 108.1(6) . . ?
O15' Si11 C73 99.4(18) . . ?
O21' Si11 C73 108.9(7) . . ?
O16' Si11 C73 114.2(7) . . ?
O21 Si12 O16 107.9(4) . . ?
O21 Si12 O15 103.0(15) . . ?
O16 Si12 O15 108.3(11) . . ?
O21 Si12 C73' 108.5(5) . . ?
O16 Si12 C73' 114.0(4) . . ?
O15 Si12 C73' 114.4(14) . . ?
O17 Si13 O22 108.8(4) . . ?
O17 Si13 O16 109.5(4) . . ?
O22 Si13 O16 108.2(3) . . ?
O17 Si13 C49 108.8(4) . . ?
O22 Si13 C49 111.0(4) . . ?
O16 Si13 C49 110.4(4) . . ?
O22' Si14 O16' 110.4(5) . . ?
O22' Si14 O17' 108.3(5) . . ?
O16' Si14 O17' 108.5(6) . . ?
O22' Si14 C49' 111.9(6) . . ?
O16' Si14 C49' 108.8(6) . . ?
O17' Si14 C49' 108.9(7) . . ?
O17 Si15 O18 110.7(9) . . ?
O17 Si15 O23 108.9(4) . . ?
O18 Si15 O23 107.5(10) . . ?
O17 Si15 C61 107.9(9) . . ?
O18 Si15 C61 113.0(11) . . ?
O23 Si15 C61 108.7(9) . . ?
O23 Si16 O18' 109.4(15) . . ?
O23 Si16 O17' 108.0(6) . . ?
O18' Si16 O17' 107.4(12) . . ?
O23 Si16 C61' 113.9(13) . . ?
O18' Si16 C61' 110.7(14) . . ?
O17' Si16 C61' 107.2(11) . . ?
O19 Si17 O25 105.7(4) . . ?
O19 Si17 O26 112.1(4) . . ?
O25 Si17 O26 109.7(5) . . ?
O19 Si17 C69' 112.3(6) . . ?
O25 Si17 C69' 108.0(8) . . ?
O26 Si17 C69' 108.9(6) . . ?
O25' Si18 O26' 109.1(8) . . ?
O25' Si18 C69 111.6(14) . . ?
O26' Si18 C69 110.0(10) . . ?
O25' Si18 O19 112.8(6) . . ?
O26' Si18 O19 104.2(4) . . ?
C69 Si18 O19 108.8(11) . . ?
O21 Si19 O20 108.9(3) . . ?
O21 Si19 O26 109.2(4) . . ?
O20 Si19 O26 109.1(4) . . ?
O21 Si19 C65' 111.0(4) . . ?
O20 Si19 C65' 108.4(4) . . ?
O26 Si19 C65' 110.2(4) . . ?
O21' Si20 O26' 109.1(6) . . ?
O21' Si20 O20' 109.5(6) . . ?
O26' Si20 O20' 108.8(6) . . ?
O21' Si20 C65 109.2(7) . . ?
O26' Si20 C65 112.2(10) . . ?
O20' Si20 C65 108.0(9) . . ?
O22 Si21 O20 109.1(4) . . ?
O22 Si21 O24 109.9(4) . . ?
O20 Si21 O24 108.1(4) . . ?
O22 Si21 C53 106.7(4) . . ?
O20 Si21 C53 112.0(4) . . ?
O24 Si21 C53 111.0(4) . . ?
O20' Si22 O24' 107.3(7) . . ?
O20' Si22 O22' 108.3(5) . . ?
O24' Si22 O22' 110.4(6) . . ?
O20' Si22 C53' 112.1(7) . . ?
O24' Si22 C53' 109.7(7) . . ?
O22' Si22 C53' 109.0(7) . . ?
O23 Si23 O24 112.4(3) . . ?
O23 Si23 O25 110.5(4) . . ?
O24 Si23 O25 109.2(4) . . ?
O23 Si23 C57 105.5(3) . . ?
O24 Si23 C57 109.6(4) . . ?
O25 Si23 C57 109.6(3) . . ?
C57 Si24 O25' 115.1(4) . . ?
C57 Si24 O24' 109.5(7) . . ?
O25' Si24 O24' 106.8(8) . . ?
C57 Si24 O23 110.3(4) . . ?
O25' Si24 O23 109.3(6) . . ?
O24' Si24 O23 105.2(4) . . ?
C1 O1 Zn1 123.8(3) . . ?
C11 O2 Zn1 125.0(3) . . ?
Si2 O3 Si1 155.51(19) . . ?
Si2 O4 Si3 146.34(19) . . ?
Si4 O5 Si3 155.0(2) . . ?
Si1 O6 Si4 143.69(18) . . ?
Si1 O7 Si5 147.36(19) . . ?
Si2 O8 Si6 146.2(2) . . ?
Si7 O9 Si3 147.34(19) . . ?
Si4 O10 Si8 149.26(19) . . ?
Si6 O11 Si5 153.1(2) . . ?
Si6 O12 Si7 147.95(19) . . ?
Si8 O13 Si7 152.7(2) . . ?
Si5 O14 Si8 146.5(2) . . ?
Si9 O15 Si12 153(3) . . ?
Si13 O16 Si12 138.9(4) . . ?
Si13 O17 Si15 153.5(6) . . ?
Si9 O18 Si15 140.2(16) . . ?
Si17 O19 Si9 147.1(7) . . ?
Si17 O19 Si10 148.1(6) . . ?
Si9 O19 Si10 3.1(12) . . ?
Si17 O19 Si18 14.4(3) . . ?
Si9 O19 Si18 156.3(7) . . ?
Si10 O19 Si18 158.4(7) . . ?
Si19 O20 Si21 142.0(5) . . ?
Si19 O21 Si12 156.8(5) . . ?
Si21 O22 Si13 153.2(5) . . ?
Si16 O23 Si23 140.1(5) . . ?
Si16 O23 Si15 6.9(7) . . ?
Si23 O23 Si15 142.4(3) . . ?
Si16 O23 Si24 153.1(5) . . ?
Si23 O23 Si24 13.4(3) . . ?
Si15 O23 Si24 154.2(4) . . ?
Si23 O24 Si21 145.7(6) . . ?
Si17 O25 Si23 150.8(5) . . ?
Si17 O26 Si19 144.4(6) . . ?
C7 N1 C8 118.2(4) . . ?
C7 N1 Zn1 120.5(3) . . ?
C8 N1 Zn1 121.3(3) . . ?
C17 N2 C18 117.9(4) . . ?
C17 N2 Zn1 118.0(3) . . ?
C18 N2 Zn1 123.8(3) . . ?
O1 C1 C2 118.3(4) . . ?
O1 C1 C6 124.2(4) . . ?
C2 C1 C6 117.5(4) . . ?
C3 C2 C1 121.9(4) . . ?
C3 C2 H2 119.0 . . ?
C1 C2 H2 119.0 . . ?
C2 C3 C4 121.0(5) . . ?
C2 C3 H3 119.5 . . ?
C4 C3 H3 119.5 . . ?
C5 C4 C3 118.8(5) . . ?
C5 C4 H4 120.6 . . ?
C3 C4 H4 120.6 . . ?
C4 C5 C6 121.8(4) . . ?
C4 C5 H5 119.1 . . ?
C6 C5 H5 119.1 . . ?
C1 C6 C5 119.0(4) . . ?
C1 C6 C7 125.0(4) . . ?
C5 C6 C7 116.0(4) . . ?
N1 C7 C6 126.9(4) . . ?
N1 C7 H7 116.5 . . ?
C6 C7 H7 116.5 . . ?
N1 C8 C9 109.0(3) . . ?
N1 C8 H8A 109.9 . . ?
C9 C8 H8A 109.9 . . ?
N1 C8 H8B 109.9 . . ?
C9 C8 H8B 109.9 . . ?
H8A C8 H8B 108.3 . . ?
C8 C9 C10 114.9(3) . . ?
C8 C9 H9A 108.5 . . ?
C10 C9 H9A 108.5 . . ?
C8 C9 H9B 108.5 . . ?
C10 C9 H9B 108.5 . . ?
H9A C9 H9B 107.5 . . ?
C9 C10 Si1 110.6(2) . . ?
C9 C10 H10A 109.5 . . ?
Si1 C10 H10A 109.5 . . ?
C9 C10 H10B 109.5 . . ?
Si1 C10 H10B 109.5 . . ?
H10A C10 H10B 108.1 . . ?
O2 C11 C16 123.9(5) . . ?
O2 C11 C12 118.8(4) . . ?
C16 C11 C12 117.3(5) . . ?
C13 C12 C11 121.7(5) . . ?
C13 C12 H12 119.1 . . ?
C11 C12 H12 119.1 . . ?
C12 C13 C14 121.5(6) . . ?
C12 C13 H13 119.3 . . ?
C14 C13 H13 119.3 . . ?
C13 C14 C15 119.2(6) . . ?
C13 C14 H14 120.4 . . ?
C15 C14 H14 120.4 . . ?
C14 C15 C16 121.3(5) . . ?
C14 C15 H15 119.3 . . ?
C16 C15 H15 119.3 . . ?
C11 C16 C17 125.1(5) . . ?
C11 C16 C15 118.9(5) . . ?
C17 C16 C15 115.9(4) . . ?
N2 C17 C16 129.3(4) . . ?
N2 C17 H17 115.3 . . ?
C16 C17 H17 115.3 . . ?
N2 C18 C19 111.7(3) . . ?
N2 C18 H18A 109.3 . . ?
C19 C18 H18A 109.3 . . ?
N2 C18 H18B 109.3 . . ?
C19 C18 H18B 109.3 . . ?
H18A C18 H18B 107.9 . . ?
C18 C19 C20 113.9(4) . . ?
C18 C19 H19A 108.8 . . ?
C20 C19 H19A 108.8 . . ?
C18 C19 H19B 108.8 . . ?
C20 C19 H19B 108.8 . . ?
H19A C19 H19B 107.7 . . ?
C19 C20 Si10 115.6(7) . . ?
C19 C20 Si9 112.8(6) . . ?
Si10 C20 Si9 4.9(15) . . ?
C19 C20 H20A 109.0 . . ?
Si10 C20 H20A 104.1 . . ?
Si9 C20 H20A 109.0 . . ?
C19 C20 H20B 109.0 . . ?
Si10 C20 H20B 111.0 . . ?
Si9 C20 H20B 109.0 . . ?
H20A C20 H20B 107.8 . . ?
C22 C21 Si2 118.3(3) . . ?
C22 C21 H21A 107.7 . . ?
Si2 C21 H21A 107.7 . . ?
C22 C21 H21B 107.7 . . ?
Si2 C21 H21B 107.7 . . ?
H21A C21 H21B 107.1 . . ?
C23 C22 C24 108.4(5) . . ?
C23 C22 C21 109.7(5) . . ?
C24 C22 C21 110.2(5) . . ?
C23 C22 H22 109.5 . . ?
C24 C22 H22 109.5 . . ?
C21 C22 H22 109.5 . . ?
C22 C23 H23A 109.5 . . ?
C22 C23 H23B 109.5 . . ?
H23A C23 H23B 109.5 . . ?
C22 C23 H23C 109.5 . . ?
H23A C23 H23C 109.5 . . ?
H23B C23 H23C 109.5 . . ?
C22 C24 H24A 109.5 . . ?
C22 C24 H24B 109.5 . . ?
H24A C24 H24B 109.5 . . ?
C22 C24 H24C 109.5 . . ?
H24A C24 H24C 109.5 . . ?
H24B C24 H24C 109.5 . . ?
C26 C25 Si3 117.2(3) . . ?
C26 C25 H25A 108.0 . . ?
Si3 C25 H25A 108.0 . . ?
C26 C25 H25B 108.0 . . ?
Si3 C25 H25B 108.0 . . ?
H25A C25 H25B 107.2 . . ?
C27 C26 C28 109.1(5) . . ?
C27 C26 C25 113.5(5) . . ?
C28 C26 C25 112.3(4) . . ?
C27 C26 H26 107.2 . . ?
C28 C26 H26 107.2 . . ?
C25 C26 H26 107.2 . . ?
C26 C27 H27A 109.5 . . ?
C26 C27 H27B 109.5 . . ?
H27A C27 H27B 109.5 . . ?
C26 C27 H27C 109.5 . . ?
H27A C27 H27C 109.5 . . ?
H27B C27 H27C 109.5 . . ?
C26 C28 H28A 109.5 . . ?
C26 C28 H28B 109.5 . . ?
H28A C28 H28B 109.5 . . ?
C26 C28 H28C 109.5 . . ?
H28A C28 H28C 109.5 . . ?
H28B C28 H28C 109.5 . . ?
C30 C29 Si4 117.6(3) . . ?
C30 C29 H29A 107.9 . . ?
Si4 C29 H29A 107.9 . . ?
C30 C29 H29B 107.9 . . ?
Si4 C29 H29B 107.9 . . ?
H29A C29 H29B 107.2 . . ?
C32 C30 C31 109.3(4) . . ?
C32 C30 C29 112.1(4) . . ?
C31 C30 C29 110.9(4) . . ?
C32 C30 H30 108.2 . . ?
C31 C30 H30 108.2 . . ?
C29 C30 H30 108.2 . . ?
C30 C31 H31A 109.5 . . ?
C30 C31 H31B 109.5 . . ?
H31A C31 H31B 109.5 . . ?
C30 C31 H31C 109.5 . . ?
H31A C31 H31C 109.5 . . ?
H31B C31 H31C 109.5 . . ?
C30 C32 H32A 109.5 . . ?
C30 C32 H32B 109.5 . . ?
H32A C32 H32B 109.5 . . ?
C30 C32 H32C 109.5 . . ?
H32A C32 H32C 109.5 . . ?
H32B C32 H32C 109.5 . . ?
C34 C33 Si5 115.5(6) . . ?
C34 C33 H33A 108.4 . . ?
Si5 C33 H33A 108.4 . . ?
C34 C33 H33B 108.4 . . ?
Si5 C33 H33B 108.4 . . ?
H33A C33 H33B 107.5 . . ?
C35 C34 C36 95.8(9) . . ?
C35 C34 C33 102.8(9) . . ?
C36 C34 C33 105.0(8) . . ?
C35 C34 H34 116.8 . . ?
C36 C34 H34 116.8 . . ?
C33 C34 H34 116.8 . . ?
C34 C35 H35A 109.5 . . ?
C34 C35 H35B 109.5 . . ?
H35A C35 H35B 109.5 . . ?
C34 C35 H35C 109.5 . . ?
H35A C35 H35C 109.5 . . ?
H35B C35 H35C 109.5 . . ?
C34 C36 H36A 109.5 . . ?
C34 C36 H36B 109.5 . . ?
H36A C36 H36B 109.5 . . ?
C34 C36 H36C 109.5 . . ?
H36A C36 H36C 109.5 . . ?
H36B C36 H36C 109.5 . . ?
C38 C37 Si6 118.9(3) . . ?
C38 C37 H37A 107.6 . . ?
Si6 C37 H37A 107.6 . . ?
C38 C37 H37B 107.6 . . ?
Si6 C37 H37B 107.6 . . ?
H37A C37 H37B 107.0 . . ?
C40 C38 C39 110.0(6) . . ?
C40 C38 C37 111.1(5) . . ?
C39 C38 C37 111.8(5) . . ?
C40 C38 H38 107.9 . . ?
C39 C38 H38 107.9 . . ?
C37 C38 H38 107.9 . . ?
C38 C39 H39A 109.5 . . ?
C38 C39 H39B 109.5 . . ?
H39A C39 H39B 109.5 . . ?
C38 C39 H39C 109.5 . . ?
H39A C39 H39C 109.5 . . ?
H39B C39 H39C 109.5 . . ?
C38 C40 H40A 109.5 . . ?
C38 C40 H40B 109.5 . . ?
H40A C40 H40B 109.5 . . ?
C38 C40 H40C 109.5 . . ?
H40A C40 H40C 109.5 . . ?
H40B C40 H40C 109.5 . . ?
C42 C41 Si7 118.3(4) . . ?
C42 C41 H41A 107.7 . . ?
Si7 C41 H41A 107.7 . . ?
C42 C41 H41B 107.7 . . ?
Si7 C41 H41B 107.7 . . ?
H41A C41 H41B 107.1 . . ?
C44 C42 C41 117.4(5) . . ?
C44 C42 C43 105.3(6) . . ?
C41 C42 C43 109.0(5) . . ?
C44 C42 H42 108.3 . . ?
C41 C42 H42 108.3 . . ?
C43 C42 H42 108.3 . . ?
C42 C43 H43A 109.5 . . ?
C42 C43 H43B 109.5 . . ?
H43A C43 H43B 109.5 . . ?
C42 C43 H43C 109.5 . . ?
H43A C43 H43C 109.5 . . ?
H43B C43 H43C 109.5 . . ?
C42 C44 H44A 109.5 . . ?
C42 C44 H44B 109.5 . . ?
H44A C44 H44B 109.5 . . ?
C42 C44 H44C 109.5 . . ?
H44A C44 H44C 109.5 . . ?
H44B C44 H44C 109.5 . . ?
C46 C45 Si8 113.1(8) . . ?
C46 C45 H45A 109.0 . . ?
Si8 C45 H45A 109.0 . . ?
C46 C45 H45B 109.0 . . ?
Si8 C45 H45B 109.0 . . ?
H45A C45 H45B 107.8 . . ?
C47 C46 C48 106.6(14) . . ?
C47 C46 C45 108.7(15) . . ?
C48 C46 C45 110.7(11) . . ?
C47 C46 H46 110.2 . . ?
C48 C46 H46 110.2 . . ?
C45 C46 H46 110.2 . . ?
C46 C47 H47A 109.5 . . ?
C46 C47 H47B 109.5 . . ?
H47A C47 H47B 109.5 . . ?
C46 C47 H47C 109.5 . . ?
H47A C47 H47C 109.5 . . ?
H47B C47 H47C 109.5 . . ?
C46 C48 H48A 109.5 . . ?
C46 C48 H48B 109.5 . . ?
H48A C48 H48B 109.5 . . ?
C46 C48 H48C 109.5 . . ?
H48A C48 H48C 109.5 . . ?
H48B C48 H48C 109.5 . . ?
C50 C49 Si13 116.5(8) . . ?
C50 C49 H49A 108.2 . . ?
Si13 C49 H49A 108.2 . . ?
C50 C49 H49B 108.2 . . ?
Si13 C49 H49B 108.2 . . ?
H49A C49 H49B 107.3 . . ?
C49 C50 C52 111.6(10) . . ?
C49 C50 C51 111.5(12) . . ?
C52 C50 C51 109.6(14) . . ?
C49 C50 H50 108.0 . . ?
C52 C50 H50 108.0 . . ?
C51 C50 H50 108.0 . . ?
C50 C51 H51A 109.5 . . ?
C50 C51 H51B 109.5 . . ?
H51A C51 H51B 109.5 . . ?
C50 C51 H51C 109.5 . . ?
H51A C51 H51C 109.5 . . ?
H51B C51 H51C 109.5 . . ?
C50 C52 H52D 109.5 . . ?
C50 C52 H52E 109.5 . . ?
H52D C52 H52E 109.5 . . ?
C50 C52 H52F 109.5 . . ?
H52D C52 H52F 109.5 . . ?
H52E C52 H52F 109.5 . . ?
C54' C53 Si21 118.1(6) . . ?
C54' C53 H53A 107.8 . . ?
Si21 C53 H53A 107.8 . . ?
C54' C53 H53B 107.8 . . ?
Si21 C53 H53B 107.8 . . ?
H53A C53 H53B 107.1 . . ?
C55 C54 C53' 109.9(10) . . ?
C55 C54 C56 108.7(10) . . ?
C53' C54 C56 111.4(10) . . ?
C55 C54 H54 108.9 . . ?
C53' C54 H54 108.9 . . ?
C56 C54 H54 108.9 . . ?
C54 C55 H55A 109.5 . . ?
C54 C55 H55B 109.5 . . ?
H55A C55 H55B 109.5 . . ?
C54 C55 H55C 109.5 . . ?
H55A C55 H55C 109.5 . . ?
H55B C55 H55C 109.5 . . ?
C54 C56 H56A 109.5 . . ?
C54 C56 H56B 109.5 . . ?
H56A C56 H56B 109.5 . . ?
C54 C56 H56C 109.5 . . ?
H56A C56 H56C 109.5 . . ?
H56B C56 H56C 109.5 . . ?
C58 C57 Si24 113.3(5) . . ?
C58 C57 Si23 119.9(4) . . ?
Si24 C57 Si23 9.4(3) . . ?
C58 C57 H57A 107.3 . . ?
Si24 C57 H57A 116.6 . . ?
Si23 C57 H57A 107.3 . . ?
C58 C57 H57B 107.3 . . ?
Si24 C57 H57B 104.8 . . ?
Si23 C57 H57B 107.3 . . ?
H57A C57 H57B 106.9 . . ?
C60 C58 C57 111.7(5) . . ?
C60 C58 C59 109.7(7) . . ?
C57 C58 C59 111.1(5) . . ?
C60 C58 H58 108.0 . . ?
C57 C58 H58 108.0 . . ?
C59 C58 H58 108.0 . . ?
C58 C59 H59A 109.5 . . ?
C58 C59 H59B 109.5 . . ?
H59A C59 H59B 109.5 . . ?
C58 C59 H59C 109.5 . . ?
H59A C59 H59C 109.5 . . ?
H59B C59 H59C 109.5 . . ?
C58 C60 H60A 109.5 . . ?
C58 C60 H60B 109.5 . . ?
H60A C60 H60B 109.5 . . ?
C58 C60 H60C 109.5 . . ?
H60A C60 H60C 109.5 . . ?
H60B C60 H60C 109.5 . . ?
C62 C61 Si15 124.4(18) . . ?
C62 C61 H61A 106.2 . . ?
Si15 C61 H61A 106.2 . . ?
C62 C61 H61B 106.2 . . ?
Si15 C61 H61B 106.2 . . ?
H61A C61 H61B 106.4 . . ?
C61 C62 C63 113.6(15) . . ?
C61 C62 C64 112.6(15) . . ?
C63 C62 C64 107.6(11) . . ?
C61 C62 H62 107.6 . . ?
C63 C62 H62 107.6 . . ?
C64 C62 H62 107.6 . . ?
C62 C63 H63A 109.5 . . ?
C62 C63 H63B 109.5 . . ?
H63A C63 H63B 109.5 . . ?
C62 C63 H63C 109.5 . . ?
H63A C63 H63C 109.5 . . ?
H63B C63 H63C 109.5 . . ?
C62 C64 H64A 109.5 . . ?
C62 C64 H64B 109.5 . . ?
H64A C64 H64B 109.5 . . ?
C62 C64 H64C 109.5 . . ?
H64A C64 H64C 109.5 . . ?
H64B C64 H64C 109.5 . . ?
C66 C65 Si20 117.9(11) . . ?
C66 C65 H65A 107.8 . . ?
Si20 C65 H65A 107.8 . . ?
C66 C65 H65B 107.8 . . ?
Si20 C65 H65B 107.8 . . ?
H65A C65 H65B 107.2 . . ?
C70' C69 Si18 123(3) . . ?
C70' C69 H69A 106.5 . . ?
Si18 C69 H69A 106.5 . . ?
C70' C69 H69B 106.5 . . ?
Si18 C69 H69B 106.5 . . ?
H69A C69 H69B 106.5 . . ?
C72' C70 C69' 117.1(13) . . ?
C72' C70 C71' 106.1(14) . . ?
C69' C70 C71' 104.1(15) . . ?
C72' C70 H70 109.7 . . ?
C69' C70 H70 109.7 . . ?
C71' C70 H70 109.7 . . ?
C70' C71 H71A 109.5 . . ?
C70' C71 H71B 109.5 . . ?
H71A C71 H71B 109.5 . . ?
C70' C71 H71C 109.5 . . ?
H71A C71 H71C 109.5 . . ?
H71B C71 H71C 109.5 . . ?
C70' C72 H72D 109.5 . . ?
C70' C72 H72E 109.5 . . ?
H72D C72 H72E 109.5 . . ?
C70' C72 H72F 109.5 . . ?
H72D C72 H72F 109.5 . . ?
H72E C72 H72F 109.5 . . ?
C74 C73 Si11 117.7(13) . . ?
C74 C73 H73A 107.9 . . ?
Si11 C73 H73A 107.9 . . ?
C74 C73 H73B 107.9 . . ?
Si11 C73 H73B 107.9 . . ?
H73A C73 H73B 107.2 . . ?
C76 C74 C75 112.3(16) . . ?
C76 C74 C73 111.5(15) . . ?
C75 C74 C73 113.6(15) . . ?
C76 C74 H74 106.2 . . ?
C75 C74 H74 106.2 . . ?
C73 C74 H74 106.2 . . ?
C74 C75 H75A 109.5 . . ?
C74 C75 H75B 109.5 . . ?
H75A C75 H75B 109.5 . . ?
C74 C75 H75C 109.5 . . ?
H75A C75 H75C 109.5 . . ?
H75B C75 H75C 109.5 . . ?
C74 C76 H76A 109.5 . . ?
C74 C76 H76B 109.5 . . ?
H76A C76 H76B 109.5 . . ?
C74 C76 H76C 109.5 . . ?
H76A C76 H76C 109.5 . . ?
H76B C76 H76C 109.5 . . ?
Si11 O15' Si10 142(4) . . ?
Si14 O16' Si11 140.9(6) . . ?
Si16 O17' Si14 157.8(10) . . ?
Si16 O18' Si10 149(2) . . ?
Si22 O20' Si20 141.9(7) . . ?
Si11 O21' Si20 158.1(8) . . ?
Si14 O22' Si22 148.3(7) . . ?
Si24 O24' Si22 157.5(11) . . ?
Si24 O25' Si18 143.6(6) . . ?
Si20 O26' Si18 147.0(8) . . ?
C34' C33' Si5 110.8(19) . . ?
C34' C33' H33C 109.5 . . ?
Si5 C33' H33C 109.5 . . ?
C34' C33' H33D 109.5 . . ?
Si5 C33' H33D 109.5 . . ?
H33C C33' H33D 108.1 . . ?
C35' C34' C33' 119(2) . . ?
C35' C34' C36' 92.3(19) . . ?
C33' C34' C36' 95.8(19) . . ?
C35' C34' H34' 115.2 . . ?
C33' C34' H34' 115.2 . . ?
C36' C34' H34' 115.2 . . ?
C34' C35' H35D 109.5 . . ?
C34' C35' H35E 109.5 . . ?
H35D C35' H35E 109.5 . . ?
C34' C35' H35F 109.5 . . ?
H35D C35' H35F 109.5 . . ?
H35E C35' H35F 109.5 . . ?
C34' C36' H36D 109.5 . . ?
C34' C36' H36E 109.5 . . ?
H36D C36' H36E 109.5 . . ?
C34' C36' H36F 109.5 . . ?
H36D C36' H36F 109.5 . . ?
H36E C36' H36F 109.5 . . ?
C46' C45' Si8 116.4(10) . . ?
C46' C45' H45C 108.2 . . ?
Si8 C45' H45C 108.2 . . ?
C46' C45' H45D 108.2 . . ?
Si8 C45' H45D 108.2 . . ?
H45C C45' H45D 107.3 . . ?
C47' C46' C48' 109.8(18) . . ?
C47' C46' C45' 109.3(17) . . ?
C48' C46' C45' 104.1(16) . . ?
C47' C46' H46' 111.1 . . ?
C48' C46' H46' 111.1 . . ?
C45' C46' H46' 111.1 . . ?
C46' C47' H47D 109.5 . . ?
C46' C47' H47E 109.5 . . ?
H47D C47' H47E 109.5 . . ?
C46' C47' H47F 109.5 . . ?
H47D C47' H47F 109.5 . . ?
H47E C47' H47F 109.5 . . ?
C46' C48' H48D 109.5 . . ?
C46' C48' H48E 109.5 . . ?
H48D C48' H48E 109.5 . . ?
C46' C48' H48F 109.5 . . ?
H48D C48' H48F 109.5 . . ?
H48E C48' H48F 109.5 . . ?
C50' C49' Si14 119.7(10) . . ?
C50' C49' H49C 107.4 . . ?
Si14 C49' H49C 107.4 . . ?
C50' C49' H49D 107.4 . . ?
Si14 C49' H49D 107.4 . . ?
H49C C49' H49D 106.9 . . ?
C51' C50' C49' 113.7(19) . . ?
C51' C50' C52' 109(2) . . ?
C49' C50' C52' 106.3(16) . . ?
C51' C50' H50' 109.4 . . ?
C49' C50' H50' 109.4 . . ?
C52' C50' H50' 109.4 . . ?
C50' C51' H51D 109.5 . . ?
C50' C51' H51E 109.5 . . ?
H51D C51' H51E 109.5 . . ?
C50' C51' H51F 109.5 . . ?
H51D C51' H51F 109.5 . . ?
H51E C51' H51F 109.5 . . ?
C50' C52' H52A 109.5 . . ?
C50' C52' H52B 109.5 . . ?
H52A C52' H52B 109.5 . . ?
C50' C52' H52C 109.5 . . ?
H52A C52' H52C 109.5 . . ?
H52B C52' H52C 109.5 . . ?
C54 C53' Si22 118.0(8) . . ?
C54 C53' H53C 107.8 . . ?
Si22 C53' H53C 107.8 . . ?
C54 C53' H53D 107.8 . . ?
Si22 C53' H53D 107.8 . . ?
H53C C53' H53D 107.2 . . ?
C55' C54' C53 111.4(7) . . ?
C55' C54' C56' 108.6(8) . . ?
C53 C54' C56' 109.7(6) . . ?
C55' C54' H54' 109.0 . . ?
C53 C54' H54' 109.0 . . ?
C56' C54' H54' 109.0 . . ?
C54' C55' H55D 109.5 . . ?
C54' C55' H55E 109.5 . . ?
H55D C55' H55E 109.5 . . ?
C54' C55' H55F 109.5 . . ?
H55D C55' H55F 109.5 . . ?
H55E C55' H55F 109.5 . . ?
C54' C56' H56D 109.5 . . ?
C54' C56' H56E 109.5 . . ?
H56D C56' H56E 109.5 . . ?
C54' C56' H56F 109.5 . . ?
H56D C56' H56F 109.5 . . ?
H56E C56' H56F 109.5 . . ?
C62' C61' Si16 119.5(18) . . ?
C62' C61' H61C 107.4 . . ?
Si16 C61' H61C 107.4 . . ?
C62' C61' H61D 107.4 . . ?
Si16 C61' H61D 107.4 . . ?
H61C C61' H61D 107.0 . . ?
C64' C62' C61' 113.5(18) . . ?
C64' C62' C63' 106.5(15) . . ?
C61' C62' C63' 112.6(17) . . ?
C64' C62' H62' 108.0 . . ?
C61' C62' H62' 108.0 . . ?
C63' C62' H62' 108.0 . . ?
C62' C63' H63D 109.5 . . ?
C62' C63' H63E 109.5 . . ?
H63D C63' H63E 109.5 . . ?
C62' C63' H63F 109.5 . . ?
H63D C63' H63F 109.5 . . ?
H63E C63' H63F 109.5 . . ?
C62' C64' H64D 109.5 . . ?
C62' C64' H64E 109.5 . . ?
H64D C64' H64E 109.5 . . ?
C62' C64' H64F 109.5 . . ?
H64D C64' H64F 109.5 . . ?
H64E C64' H64F 109.5 . . ?
C66 C65' Si19 119.6(6) . . ?
C66 C65' H65C 107.4 . . ?
Si19 C65' H65C 107.4 . . ?
C66 C65' H65D 107.4 . . ?
Si19 C65' H65D 107.4 . . ?
H65C C65' H65D 107.0 . . ?
C65 C66 C68 132.0(8) . . ?
C65 C66 C67 111.4(8) . . ?
C68 C66 C67 108.6(6) . . ?
C65 C66 C65' 27.2(9) . . ?
C68 C66 C65' 111.8(6) . . ?
C67 C66 C65' 111.5(6) . . ?
C66 C67 H67A 109.5 . . ?
C66 C67 H67B 109.5 . . ?
H67A C67 H67B 109.5 . . ?
C66 C67 H67C 109.5 . . ?
H67A C67 H67C 109.5 . . ?
H67B C67 H67C 109.5 . . ?
C66 C68 H68A 109.5 . . ?
C66 C68 H68B 109.5 . . ?
H68A C68 H68B 109.5 . . ?
C66 C68 H68C 109.5 . . ?
H68A C68 H68C 109.5 . . ?
H68B C68 H68C 109.5 . . ?
C70 C69' Si17 116.8(14) . . ?
C70 C69' H69C 108.1 . . ?
Si17 C69' H69C 108.1 . . ?
C70 C69' H69D 108.1 . . ?
Si17 C69' H69D 108.1 . . ?
H69C C69' H69D 107.3 . . ?
C72 C70' C69 116(2) . . ?
C72 C70' C71 117(2) . . ?
C69 C70' C71 119(2) . . ?
C72 C70' H70' 99.2 . . ?
C69 C70' H70' 99.2 . . ?
C71 C70' H70' 99.2 . . ?
C70 C71' H71D 109.5 . . ?
C70 C71' H71E 109.5 . . ?
H71D C71' H71E 109.5 . . ?
C70 C71' H71F 109.5 . . ?
H71D C71' H71F 109.5 . . ?
H71E C71' H71F 109.5 . . ?
C70 C72' H72A 109.5 . . ?
C70 C72' H72B 109.5 . . ?
H72A C72' H72B 109.5 . . ?
C70 C72' H72C 109.5 . . ?
H72A C72' H72C 109.5 . . ?
H72B C72' H72C 109.5 . . ?
C74' C73' Si12 116.8(8) . . ?
C74' C73' H73C 108.1 . . ?
Si12 C73' H73C 108.1 . . ?
C74' C73' H73D 108.1 . . ?
Si12 C73' H73D 108.1 . . ?
H73C C73' H73D 107.3 . . ?
C76' C74' C75' 109.4(12) . . ?
C76' C74' C73' 112.4(12) . . ?
C75' C74' C73' 110.1(12) . . ?
C76' C74' H74' 108.3 . . ?
C75' C74' H74' 108.3 . . ?
C73' C74' H74' 108.3 . . ?
C74' C75' H75D 109.5 . . ?
C74' C75' H75E 109.5 . . ?
H75D C75' H75E 109.5 . . ?
C74' C75' H75F 109.5 . . ?
H75D C75' H75F 109.5 . . ?
H75E C75' H75F 109.5 . . ?
C74' C76' H76D 109.5 . . ?
C74' C76' H76E 109.5 . . ?
H76D C76' H76E 109.5 . . ?
C74' C76' H76F 109.5 . . ?
H76D C76' H76F 109.5 . . ?
H76E C76' H76F 109.5 . . ?

loop_
_geom_bond_atom_site_label_1
_geom_bond_atom_site_label_2
_geom_bond_distance
_geom_bond_site_symmetry_2
_geom_bond_publ_flag
Zn1 O2 1.916(4) . ?
Zn1 O1 1.922(3) . ?
Zn1 N1 1.996(3) . ?
Zn1 N2 2.012(3) . ?
Si1 O7 1.614(3) . ?
Si1 O6 1.617(3) . ?
Si1 O3 1.621(3) . ?
Si1 C10 1.839(4) . ?
Si2 O3 1.614(3) . ?
Si2 O4 1.617(3) . ?
Si2 O8 1.619(3) . ?
Si2 C21 1.834(4) . ?
Si3 O5 1.618(3) . ?
Si3 O4 1.621(3) . ?
Si3 O9 1.624(3) . ?
Si3 C25 1.843(4) . ?
Si4 O5 1.615(3) . ?
Si4 O10 1.617(3) . ?
Si4 O6 1.624(3) . ?
Si4 C29 1.837(4) . ?
Si5 O14 1.616(4) . ?
Si5 O11 1.620(3) . ?
Si5 O7 1.622(3) . ?
Si5 C33 1.837(8) . ?
Si5 C33' 1.86(3) . ?
Si6 O12 1.614(3) . ?
Si6 O11 1.616(3) . ?
Si6 O8 1.620(3) . ?
Si6 C37 1.847(4) . ?
Si7 O9 1.617(3) . ?
Si7 O13 1.618(3) . ?
Si7 O12 1.629(3) . ?
Si7 C41 1.845(4) . ?
Si8 O13 1.617(3) . ?
Si8 O10 1.619(3) . ?
Si8 O14 1.626(3) . ?
Si8 C45' 1.840(11) . ?
Si8 C45 1.859(11) . ?
Si9 O18 1.51(3) . ?
Si9 O19 1.53(2) . ?
Si9 O15 1.55(4) . ?
Si9 C20 1.89(2) . ?
Si10 O19 1.70(3) . ?
Si10 O15' 1.72(5) . ?
Si10 C20 1.79(2) . ?
Si10 O18' 1.79(3) . ?
Si11 O15' 1.53(5) . ?
Si11 O21' 1.605(10) . ?
Si11 O16' 1.623(12) . ?
Si11 C73 1.820(16) . ?
Si12 O21 1.615(7) . ?
Si12 O16 1.629(7) . ?
Si12 O15 1.75(3) . ?
Si12 C73' 1.837(11) . ?
Si13 O17 1.608(10) . ?
Si13 O22 1.622(8) . ?
Si13 O16 1.626(7) . ?
Si13 C49 1.837(10) . ?
Si14 O22' 1.596(10) . ?
Si14 O16' 1.608(10) . ?
Si14 O17' 1.635(13) . ?
Si14 C49' 1.848(15) . ?
Si15 O17 1.632(13) . ?
Si15 O18 1.669(15) . ?
Si15 O23 1.785(6) . ?
Si15 C61 1.86(2) . ?
Si16 O23 1.404(9) . ?
Si16 O18' 1.563(16) . ?
Si16 O17' 1.591(17) . ?
Si16 C61' 1.80(3) . ?
Si17 O19 1.533(6) . ?
Si17 O25 1.610(9) . ?
Si17 O26 1.624(10) . ?
Si17 C69' 1.93(2) . ?
Si18 O25' 1.642(13) . ?
Si18 O26' 1.645(13) . ?
Si18 C69 1.72(4) . ?
Si18 O19 1.755(7) . ?
Si19 O21 1.603(7) . ?
Si19 O20 1.613(7) . ?
Si19 O26 1.628(8) . ?
Si19 C65' 1.831(9) . ?
Si20 O21' 1.610(9) . ?
Si20 O26' 1.619(12) . ?
Si20 O20' 1.630(14) . ?
Si20 C65 1.865(15) . ?
Si21 O22 1.599(9) . ?
Si21 O20 1.640(7) . ?
Si21 O24 1.642(8) . ?
Si21 C53 1.824(8) . ?
Si22 O20' 1.610(13) . ?
Si22 O24' 1.619(14) . ?
Si22 O22' 1.625(10) . ?
Si22 C53' 1.804(13) . ?
Si23 O23 1.498(5) . ?
Si23 O24 1.618(10) . ?
Si23 O25 1.639(8) . ?
Si23 C57 1.984(6) . ?
Si24 C57 1.590(7) . ?
Si24 O25' 1.599(14) . ?
Si24 O24' 1.606(16) . ?
Si24 O23 1.802(7) . ?
O1 C1 1.303(5) . ?
O2 C11 1.303(6) . ?
N1 C7 1.294(6) . ?
N1 C8 1.474(5) . ?
N2 C17 1.303(6) . ?
N2 C18 1.466(6) . ?
C1 C2 1.402(6) . ?
C1 C6 1.424(6) . ?
C2 C3 1.375(7) . ?
C2 H2 0.9500 . ?
C3 C4 1.402(7) . ?
C3 H3 0.9500 . ?
C4 C5 1.358(7) . ?
C4 H4 0.9500 . ?
C5 C6 1.433(6) . ?
C5 H5 0.9500 . ?
C6 C7 1.435(6) . ?
C7 H7 0.9500 . ?
C8 C9 1.512(5) . ?
C8 H8A 0.9900 . ?
C8 H8B 0.9900 . ?
C9 C10 1.527(5) . ?
C9 H9A 0.9900 . ?
C9 H9B 0.9900 . ?
C10 H10A 0.9900 . ?
C10 H10B 0.9900 . ?
C11 C16 1.416(6) . ?
C11 C12 1.425(8) . ?
C12 C13 1.366(9) . ?
C12 H12 0.9500 . ?
C13 C14 1.375(9) . ?
C13 H13 0.9500 . ?
C14 C15 1.380(8) . ?
C14 H14 0.9500 . ?
C15 C16 1.431(7) . ?
C15 H15 0.9500 . ?
C16 C17 1.416(7) . ?
C17 H17 0.9500 . ?
C18 C19 1.521(6) . ?
C18 H18A 0.9900 . ?
C18 H18B 0.9900 . ?
C19 C20 1.534(5) . ?
C19 H19A 0.9900 . ?
C19 H19B 0.9900 . ?
C20 H20A 0.9900 . ?
C20 H20B 0.9900 . ?
C21 C22 1.531(7) . ?
C21 H21A 0.9900 . ?
C21 H21B 0.9900 . ?
C22 C23 1.506(8) . ?
C22 C24 1.523(8) . ?
C22 H22 1.0000 . ?
C23 H23A 0.9800 . ?
C23 H23B 0.9800 . ?
C23 H23C 0.9800 . ?
C24 H24A 0.9800 . ?
C24 H24B 0.9800 . ?
C24 H24C 0.9800 . ?
C25 C26 1.543(6) . ?
C25 H25A 0.9900 . ?
C25 H25B 0.9900 . ?
C26 C27 1.498(10) . ?
C26 C28 1.515(7) . ?
C26 H26 1.0000 . ?
C27 H27A 0.9800 . ?
C27 H27B 0.9800 . ?
C27 H27C 0.9800 . ?
C28 H28A 0.9800 . ?
C28 H28B 0.9800 . ?
C28 H28C 0.9800 . ?
C29 C30 1.543(6) . ?
C29 H29A 0.9900 . ?
C29 H29B 0.9900 . ?
C30 C32 1.513(7) . ?
C30 C31 1.523(6) . ?
C30 H30 1.0000 . ?
C31 H31A 0.9800 . ?
C31 H31B 0.9800 . ?
C31 H31C 0.9800 . ?
C32 H32A 0.9800 . ?
C32 H32B 0.9800 . ?
C32 H32C 0.9800 . ?
C33 C34 1.601(11) . ?
C33 H33A 0.9900 . ?
C33 H33B 0.9900 . ?
C34 C35 1.506(13) . ?
C34 C36 1.536(13) . ?
C34 H34 1.0000 . ?
C35 H35A 0.9800 . ?
C35 H35B 0.9800 . ?
C35 H35C 0.9800 . ?
C36 H36A 0.9800 . ?
C36 H36B 0.9800 . ?
C36 H36C 0.9800 . ?
C37 C38 1.532(7) . ?
C37 H37A 0.9900 . ?
C37 H37B 0.9900 . ?
C38 C40 1.514(7) . ?
C38 C39 1.522(9) . ?
C38 H38 1.0000 . ?
C39 H39A 0.9800 . ?
C39 H39B 0.9800 . ?
C39 H39C 0.9800 . ?
C40 H40A 0.9800 . ?
C40 H40B 0.9800 . ?
C40 H40C 0.9800 . ?
C41 C42 1.492(7) . ?
C41 H41A 0.9900 . ?
C41 H41B 0.9900 . ?
C42 C44 1.441(9) . ?
C42 C43 1.565(8) . ?
C42 H42 1.0000 . ?
C43 H43A 0.9800 . ?
C43 H43B 0.9800 . ?
C43 H43C 0.9800 . ?
C44 H44A 0.9800 . ?
C44 H44B 0.9800 . ?
C44 H44C 0.9800 . ?
C45 C46 1.605(16) . ?
C45 H45A 0.9900 . ?
C45 H45B 0.9900 . ?
C46 C47 1.48(2) . ?
C46 C48 1.58(2) . ?
C46 H46 1.0000 . ?
C47 H47A 0.9800 . ?
C47 H47B 0.9800 . ?
C47 H47C 0.9800 . ?
C48 H48A 0.9800 . ?
C48 H48B 0.9800 . ?
C48 H48C 0.9800 . ?
C49 C50 1.513(18) . ?
C49 H49A 0.9900 . ?
C49 H49B 0.9900 . ?
C50 C52 1.52(2) . ?
C50 C51 1.524(19) . ?
C50 H50 1.0000 . ?
C51 H51A 0.9800 . ?
C51 H51B 0.9800 . ?
C51 H51C 0.9800 . ?
C52 H52D 0.9800 . ?
C52 H52E 0.9800 . ?
C52 H52F 0.9800 . ?
C53 C54' 1.524(11) . ?
C53 H53A 0.9900 . ?
C53 H53B 0.9900 . ?
C54 C55 1.547(17) . ?
C54 C53' 1.557(15) . ?
C54 C56 1.574(15) . ?
C54 H54 1.0000 . ?
C55 H55A 0.9800 . ?
C55 H55B 0.9800 . ?
C55 H55C 0.9800 . ?
C56 H56A 0.9800 . ?
C56 H56B 0.9800 . ?
C56 H56C 0.9800 . ?
C57 C58 1.526(8) . ?
C57 H57A 0.9900 . ?
C57 H57B 0.9900 . ?
C58 C60 1.518(10) . ?
C58 C59 1.527(10) . ?
C58 H58 1.0000 . ?
C59 H59A 0.9800 . ?
C59 H59B 0.9800 . ?
C59 H59C 0.9800 . ?
C60 H60A 0.9800 . ?
C60 H60B 0.9800 . ?
C60 H60C 0.9800 . ?
C61 C62 1.41(3) . ?
C61 H61A 0.9900 . ?
C61 H61B 0.9900 . ?
C62 C63 1.510(16) . ?
C62 C64 1.546(19) . ?
C62 H62 1.0000 . ?
C63 H63A 0.9800 . ?
C63 H63B 0.9800 . ?
C63 H63C 0.9800 . ?
C64 H64A 0.9800 . ?
C64 H64B 0.9800 . ?
C64 H64C 0.9800 . ?
C65 C66 1.478(18) . ?
C65 H65A 0.9900 . ?
C65 H65B 0.9900 . ?
C69 C70' 1.43(4) . ?
C69 H69A 0.9900 . ?
C69 H69B 0.9900 . ?
C70 C72' 1.44(2) . ?
C70 C69' 1.54(3) . ?
C70 C71' 1.71(3) . ?
C70 H70 1.0000 . ?
C71 C70' 1.57(3) . ?
C71 H71A 0.9800 . ?
C71 H71B 0.9800 . ?
C71 H71C 0.9800 . ?
C72 C70' 1.28(3) . ?
C72 H72D 0.9800 . ?
C72 H72E 0.9800 . ?
C72 H72F 0.9800 . ?
C73 C74 1.543(17) . ?
C73 H73A 0.9900 . ?
C73 H73B 0.9900 . ?
C74 C76 1.52(2) . ?
C74 C75 1.53(3) . ?
C74 H74 1.0000 . ?
C75 H75A 0.9800 . ?
C75 H75B 0.9800 . ?
C75 H75C 0.9800 . ?
C76 H76A 0.9800 . ?
C76 H76B 0.9800 . ?
C76 H76C 0.9800 . ?
C33' C34' 1.540(4) . ?
C33' H33C 0.9900 . ?
C33' H33D 0.9900 . ?
C34' C35' 1.540(4) . ?
C34' C36' 1.89(4) . ?
C34' H34' 1.0000 . ?
C35' H35D 0.9800 . ?
C35' H35E 0.9800 . ?
C35' H35F 0.9800 . ?
C36' H36D 0.9800 . ?
C36' H36E 0.9800 . ?
C36' H36F 0.9800 . ?
C45' C46' 1.60(2) . ?
C45' H45C 0.9900 . ?
C45' H45D 0.9900 . ?
C46' C47' 1.40(2) . ?
C46' C48' 1.53(3) . ?
C46' H46' 1.0000 . ?
C47' H47D 0.9800 . ?
C47' H47E 0.9800 . ?
C47' H47F 0.9800 . ?
C48' H48D 0.9800 . ?
C48' H48E 0.9800 . ?
C48' H48F 0.9800 . ?
C49' C50' 1.54(3) . ?
C49' H49C 0.9900 . ?
C49' H49D 0.9900 . ?
C50' C51' 1.48(3) . ?
C50' C52' 1.54(3) . ?
C50' H50' 1.0000 . ?
C51' H51D 0.9800 . ?
C51' H51E 0.9800 . ?
C51' H51F 0.9800 . ?
C52' H52A 0.9800 . ?
C52' H52B 0.9800 . ?
C52' H52C 0.9800 . ?
C53' H53C 0.9900 . ?
C53' H53D 0.9900 . ?
C54' C55' 1.522(11) . ?
C54' C56' 1.571(12) . ?
C54' H54' 1.0000 . ?
C55' H55D 0.9800 . ?
C55' H55E 0.9800 . ?
C55' H55F 0.9800 . ?
C56' H56D 0.9800 . ?
C56' H56E 0.9800 . ?
C56' H56F 0.9800 . ?
C61' C62' 1.50(3) . ?
C61' H61C 0.9900 . ?
C61' H61D 0.9900 . ?
C62' C64' 1.48(2) . ?
C62' C63' 1.59(2) . ?
C62' H62' 1.0000 . ?
C63' H63D 0.9800 . ?
C63' H63E 0.9800 . ?
C63' H63F 0.9800 . ?
C64' H64D 0.9800 . ?
C64' H64E 0.9800 . ?
C64' H64F 0.9800 . ?
C65' C66 1.518(9) . ?
C65' H65C 0.9900 . ?
C65' H65D 0.9900 . ?
C66 C68 1.496(9) . ?
C66 C67 1.507(8) . ?
C67 H67A 0.9800 . ?
C67 H67B 0.9800 . ?
C67 H67C 0.9800 . ?
C68 H68A 0.9800 . ?
C68 H68B 0.9800 . ?
C68 H68C 0.9800 . ?
C69' H69C 0.9900 . ?
C69' H69D 0.9900 . ?
C70' H70' 1.0000 . ?
C71' H71D 0.9800 . ?
C71' H71E 0.9800 . ?
C71' H71F 0.9800 . ?
C72' H72A 0.9800 . ?
C72' H72B 0.9800 . ?
C72' H72C 0.9800 . ?
C73' C74' 1.548(13) . ?
C73' H73C 0.9900 . ?
C73' H73D 0.9900 . ?
C74' C76' 1.526(19) . ?
C74' C75' 1.54(2) . ?
C74' H74' 1.0000 . ?
C75' H75D 0.9800 . ?
C75' H75E 0.9800 . ?
C75' H75F 0.9800 . ?
C76' H76D 0.9800 . ?
C76' H76E 0.9800 . ?
C76' H76F 0.9800 . ?

loop_
_geom_torsion_atom_site_label_1
_geom_torsion_atom_site_label_2
_geom_torsion_atom_site_label_3
_geom_torsion_atom_site_label_4
_geom_torsion
_geom_torsion_site_symmetry_1
_geom_torsion_site_symmetry_2
_geom_torsion_site_symmetry_3
_geom_torsion_site_symmetry_4
_geom_torsion_publ_flag
O2 Zn1 O1 C1 94.4(4) . . . . ?
N1 Zn1 O1 C1 -21.6(4) . . . . ?
N2 Zn1 O1 C1 -157.6(4) . . . . ?
O1 Zn1 O2 C11 101.6(3) . . . . ?
N1 Zn1 O2 C11 -151.6(3) . . . . ?
N2 Zn1 O2 C11 -15.4(3) . . . . ?
O4 Si2 O3 Si1 51.8(5) . . . . ?
O8 Si2 O3 Si1 -67.3(5) . . . . ?
C21 Si2 O3 Si1 173.8(5) . . . . ?
O7 Si1 O3 Si2 66.2(5) . . . . ?
O6 Si1 O3 Si2 -53.5(5) . . . . ?
C10 Si1 O3 Si2 -175.0(5) . . . . ?
O3 Si2 O4 Si3 -59.0(3) . . . . ?
O8 Si2 O4 Si3 59.6(4) . . . . ?
C21 Si2 O4 Si3 177.2(3) . . . . ?
O5 Si3 O4 Si2 59.9(3) . . . . ?
O9 Si3 O4 Si2 -58.8(3) . . . . ?
C25 Si3 O4 Si2 -178.1(3) . . . . ?
O10 Si4 O5 Si3 -60.9(5) . . . . ?
O6 Si4 O5 Si3 57.3(5) . . . . ?
C29 Si4 O5 Si3 175.4(4) . . . . ?
O4 Si3 O5 Si4 -56.1(5) . . . . ?
O9 Si3 O5 Si4 62.2(5) . . . . ?
C25 Si3 O5 Si4 -177.0(4) . . . . ?
O7 Si1 O6 Si4 -58.5(4) . . . . ?
O3 Si1 O6 Si4 60.6(4) . . . . ?
C10 Si1 O6 Si4 -179.3(3) . . . . ?
O5 Si4 O6 Si1 -61.1(4) . . . . ?
O10 Si4 O6 Si1 57.1(4) . . . . ?
C29 Si4 O6 Si1 -180.0(3) . . . . ?
O6 Si1 O7 Si5 73.7(4) . . . . ?
O3 Si1 O7 Si5 -45.8(4) . . . . ?
C10 Si1 O7 Si5 -164.4(4) . . . . ?
O14 Si5 O7 Si1 -71.4(4) . . . . ?
O11 Si5 O7 Si1 47.4(4) . . . . ?
C33 Si5 O7 Si1 164.9(4) . . . . ?
C33' Si5 O7 Si1 178.8(9) . . . . ?
O3 Si2 O8 Si6 49.2(4) . . . . ?
O4 Si2 O8 Si6 -69.5(4) . . . . ?
C21 Si2 O8 Si6 171.5(3) . . . . ?
O12 Si6 O8 Si2 68.3(4) . . . . ?
O11 Si6 O8 Si2 -50.8(4) . . . . ?
C37 Si6 O8 Si2 -170.1(3) . . . . ?
O13 Si7 O9 Si3 50.8(4) . . . . ?
O12 Si7 O9 Si3 -67.8(4) . . . . ?
C41 Si7 O9 Si3 170.6(4) . . . . ?
O5 Si3 O9 Si7 -49.2(4) . . . . ?
O4 Si3 O9 Si7 68.8(4) . . . . ?
C25 Si3 O9 Si7 -171.5(4) . . . . ?
O5 Si4 O10 Si8 45.8(4) . . . . ?
O6 Si4 O10 Si8 -72.7(4) . . . . ?
C29 Si4 O10 Si8 167.4(4) . . . . ?
O13 Si8 O10 Si4 -47.4(4) . . . . ?
O14 Si8 O10 Si4 70.8(4) . . . . ?
C45' Si8 O10 Si4 -173.6(8) . . . . ?
C45 Si8 O10 Si4 -165.3(6) . . . . ?
O12 Si6 O11 Si5 -46.9(6) . . . . ?
O8 Si6 O11 Si5 71.7(6) . . . . ?
C37 Si6 O11 Si5 -167.0(5) . . . . ?
O14 Si5 O11 Si6 48.0(6) . . . . ?
O7 Si5 O11 Si6 -70.5(6) . . . . ?
C33 Si5 O11 Si6 171.7(6) . . . . ?
C33' Si5 O11 Si6 163.3(11) . . . . ?
O11 Si6 O12 Si7 60.6(4) . . . . ?
O8 Si6 O12 Si7 -57.7(4) . . . . ?
C37 Si6 O12 Si7 179.8(4) . . . . ?
O9 Si7 O12 Si6 57.1(4) . . . . ?
O13 Si7 O12 Si6 -61.4(4) . . . . ?
C41 Si7 O12 Si6 179.9(4) . . . . ?
O10 Si8 O13 Si7 65.3(5) . . . . ?
O14 Si8 O13 Si7 -53.2(5) . . . . ?
C45' Si8 O13 Si7 -166.1(6) . . . . ?
C45 Si8 O13 Si7 177.1(6) . . . . ?
O9 Si7 O13 Si8 -66.7(5) . . . . ?
O12 Si7 O13 Si8 51.7(5) . . . . ?
C41 Si7 O13 Si8 171.4(5) . . . . ?
O11 Si5 O14 Si8 -64.6(4) . . . . ?
O7 Si5 O14 Si8 53.8(4) . . . . ?
C33 Si5 O14 Si8 174.7(4) . . . . ?
C33' Si5 O14 Si8 169.2(7) . . . . ?
O13 Si8 O14 Si5 65.7(4) . . . . ?
O10 Si8 O14 Si5 -52.9(4) . . . . ?
C45' Si8 O14 Si5 -176.2(7) . . . . ?
C45 Si8 O14 Si5 -167.6(7) . . . . ?
O18 Si9 O15 Si12 58(7) . . . . ?
O19 Si9 O15 Si12 -73(6) . . . . ?
C20 Si9 O15 Si12 168(6) . . . . ?
O21 Si12 O15 Si9 62(6) . . . . ?
O16 Si12 O15 Si9 -52(7) . . . . ?
C73' Si12 O15 Si9 179(6) . . . . ?
O17 Si13 O16 Si12 -69.7(8) . . . . ?
O22 Si13 O16 Si12 48.8(8) . . . . ?
C49 Si13 O16 Si12 170.5(7) . . . . ?
O21 Si12 O16 Si13 -46.4(8) . . . . ?
O15 Si12 O16 Si13 64.4(18) . . . . ?
C73' Si12 O16 Si13 -167.0(7) . . . . ?
O22 Si13 O17 Si15 -62.6(14) . . . . ?
O16 Si13 O17 Si15 55.5(14) . . . . ?
C49 Si13 O17 Si15 176.3(13) . . . . ?
O18 Si15 O17 Si13 -49.1(17) . . . . ?
O23 Si15 O17 Si13 68.9(14) . . . . ?
C61 Si15 O17 Si13 -173.3(14) . . . . ?
O19 Si9 O18 Si15 58(3) . . . . ?
O15 Si9 O18 Si15 -69(4) . . . . ?
C20 Si9 O18 Si15 180(2) . . . . ?
O17 Si15 O18 Si9 63(3) . . . . ?
O23 Si15 O18 Si9 -56(3) . . . . ?
C61 Si15 O18 Si9 -176(3) . . . . ?
O25 Si17 O19 Si9 69.1(13) . . . . ?
O26 Si17 O19 Si9 -50.4(14) . . . . ?
C69' Si17 O19 Si9 -173.4(14) . . . . ?
O25 Si17 O19 Si10 74.6(12) . . . . ?
O26 Si17 O19 Si10 -45.0(13) . . . . ?
C69' Si17 O19 Si10 -168.0(13) . . . . ?
O25 Si17 O19 Si18 -70.0(17) . . . . ?
O26 Si17 O19 Si18 170.5(19) . . . . ?
C69' Si17 O19 Si18 47.5(17) . . . . ?
O18 Si9 O19 Si17 -77.8(19) . . . . ?
O15 Si9 O19 Si17 50(2) . . . . ?
C20 Si9 O19 Si17 164.6(6) . . . . ?
O18 Si9 O19 Si10 171(24) . . . . ?
O15 Si9 O19 Si10 -62(22) . . . . ?
C20 Si9 O19 Si10 53(22) . . . . ?
O18 Si9 O19 Si18 -54(3) . . . . ?
O15 Si9 O19 Si18 74(2) . . . . ?
C20 Si9 O19 Si18 -171.5(10) . . . . ?
O15' Si10 O19 Si17 37(2) . . . . ?
C20 Si10 O19 Si17 163.3(6) . . . . ?
O18' Si10 O19 Si17 -73.8(16) . . . . ?
O15' Si10 O19 Si9 111(23) . . . . ?
C20 Si10 O19 Si9 -124(23) . . . . ?
O18' Si10 O19 Si9 -1(22) . . . . ?
O15' Si10 O19 Si18 61(2) . . . . ?
C20 Si10 O19 Si18 -173.7(10) . . . . ?
O18' Si10 O19 Si18 -51(2) . . . . ?
O25' Si18 O19 Si17 109.1(19) . . . . ?
O26' Si18 O19 Si17 -9.2(14) . . . . ?
C69 Si18 O19 Si17 -127(2) . . . . ?
O25' Si18 O19 Si9 47.0(19) . . . . ?
O26' Si18 O19 Si9 -71.3(19) . . . . ?
C69 Si18 O19 Si9 171(2) . . . . ?
O25' Si18 O19 Si10 52.8(18) . . . . ?
O26' Si18 O19 Si10 -65.5(18) . . . . ?
C69 Si18 O19 Si10 177.2(19) . . . . ?
O21 Si19 O20 Si21 34.7(9) . . . . ?
O26 Si19 O20 Si21 -84.4(8) . . . . ?
C65' Si19 O20 Si21 155.6(7) . . . . ?
O22 Si21 O20 Si19 -36.2(9) . . . . ?
O24 Si21 O20 Si19 83.2(8) . . . . ?
C53 Si21 O20 Si19 -154.2(7) . . . . ?
O20 Si19 O21 Si12 -84.8(12) . . . . ?
O26 Si19 O21 Si12 34.2(12) . . . . ?
C65' Si19 O21 Si12 155.9(10) . . . . ?
O16 Si12 O21 Si19 88.5(11) . . . . ?
O15 Si12 O21 Si19 -25.9(16) . . . . ?
C73' Si12 O21 Si19 -147.6(11) . . . . ?
O20 Si21 O22 Si13 84.8(9) . . . . ?
O24 Si21 O22 Si13 -33.5(10) . . . . ?
C53 Si21 O22 Si13 -154.0(9) . . . . ?
O17 Si13 O22 Si21 29.3(10) . . . . ?
O16 Si13 O22 Si21 -89.7(9) . . . . ?
C49 Si13 O22 Si21 149.0(9) . . . . ?
O18' Si16 O23 Si23 83.0(14) . . . . ?
O17' Si16 O23 Si23 -33.6(12) . . . . ?
C61' Si16 O23 Si23 -152.5(9) . . . . ?
O18' Si16 O23 Si15 -30(5) . . . . ?
O17' Si16 O23 Si15 -146(6) . . . . ?
C61' Si16 O23 Si15 95(6) . . . . ?
O18' Si16 O23 Si24 76.3(16) . . . . ?
O17' Si16 O23 Si24 -40.3(16) . . . . ?
C61' Si16 O23 Si24 -159.2(11) . . . . ?
O24 Si23 O23 Si16 43.1(9) . . . . ?
O25 Si23 O23 Si16 -79.1(9) . . . . ?
C57 Si23 O23 Si16 162.6(8) . . . . ?
O24 Si23 O23 Si15 53.6(8) . . . . ?
O25 Si23 O23 Si15 -68.7(7) . . . . ?
C57 Si23 O23 Si15 173.0(6) . . . . ?
O24 Si23 O23 Si24 -150.0(18) . . . . ?
O25 Si23 O23 Si24 87.7(16) . . . . ?
C57 Si23 O23 Si24 -30.6(15) . . . . ?
O17 Si15 O23 Si16 27(5) . . . . ?
O18 Si15 O23 Si16 147(6) . . . . ?
C61 Si15 O23 Si16 -90(6) . . . . ?
O17 Si15 O23 Si23 -47.9(9) . . . . ?
O18 Si15 O23 Si23 72.2(11) . . . . ?
C61 Si15 O23 Si23 -165.2(8) . . . . ?
O17 Si15 O23 Si24 -60.2(12) . . . . ?
O18 Si15 O23 Si24 59.9(13) . . . . ?
C61 Si15 O23 Si24 -177.5(10) . . . . ?
C57 Si24 O23 Si16 158.1(11) . . . . ?
O25' Si24 O23 Si16 -74.4(13) . . . . ?
O24' Si24 O23 Si16 40.0(14) . . . . ?
C57 Si24 O23 Si23 139.3(19) . . . . ?
O25' Si24 O23 Si23 -93.2(17) . . . . ?
O24' Si24 O23 Si23 21.2(15) . . . . ?
C57 Si24 O23 Si15 173.4(8) . . . . ?
O25' Si24 O23 Si15 -59.1(11) . . . . ?
O24' Si24 O23 Si15 55.4(12) . . . . ?
O23 Si23 O24 Si21 -77.3(9) . . . . ?
O25 Si23 O24 Si21 45.7(10) . . . . ?
C57 Si23 O24 Si21 165.8(8) . . . . ?
O22 Si21 O24 Si23 68.0(9) . . . . ?
O20 Si21 O24 Si23 -51.0(10) . . . . ?
C53 Si21 O24 Si23 -174.1(8) . . . . ?
O19 Si17 O25 Si23 -48.8(13) . . . . ?
O26 Si17 O25 Si23 72.3(13) . . . . ?
C69' Si17 O25 Si23 -169.2(12) . . . . ?
O23 Si23 O25 Si17 52.3(13) . . . . ?
O24 Si23 O25 Si17 -71.8(13) . . . . ?
C57 Si23 O25 Si17 168.1(11) . . . . ?
O19 Si17 O26 Si19 70.9(11) . . . . ?
O25 Si17 O26 Si19 -46.2(11) . . . . ?
C69' Si17 O26 Si19 -164.2(11) . . . . ?
O21 Si19 O26 Si17 -66.9(10) . . . . ?
O20 Si19 O26 Si17 52.0(11) . . . . ?
C65' Si19 O26 Si17 170.9(9) . . . . ?
O2 Zn1 N1 C7 -102.8(4) . . . . ?
O1 Zn1 N1 C7 16.1(4) . . . . ?
N2 Zn1 N1 C7 139.7(3) . . . . ?
O2 Zn1 N1 C8 75.9(3) . . . . ?
O1 Zn1 N1 C8 -165.2(3) . . . . ?
N2 Zn1 N1 C8 -41.6(4) . . . . ?
O2 Zn1 N2 C17 14.3(3) . . . . ?
O1 Zn1 N2 C17 -105.1(3) . . . . ?
N1 Zn1 N2 C17 137.8(3) . . . . ?
O2 Zn1 N2 C18 -171.3(3) . . . . ?
O1 Zn1 N2 C18 69.3(3) . . . . ?
N1 Zn1 N2 C18 -47.8(4) . . . . ?
Zn1 O1 C1 C2 -164.5(4) . . . . ?
Zn1 O1 C1 C6 16.3(7) . . . . ?
O1 C1 C2 C3 179.9(6) . . . . ?
C6 C1 C2 C3 -0.8(9) . . . . ?
C1 C2 C3 C4 2.5(10) . . . . ?
C2 C3 C4 C5 -2.7(10) . . . . ?
C3 C4 C5 C6 1.2(9) . . . . ?
O1 C1 C6 C5 178.6(5) . . . . ?
C2 C1 C6 C5 -0.7(7) . . . . ?
O1 C1 C6 C7 0.9(8) . . . . ?
C2 C1 C6 C7 -178.3(5) . . . . ?
C4 C5 C6 C1 0.4(8) . . . . ?
C4 C5 C6 C7 178.3(5) . . . . ?
C8 N1 C7 C6 175.7(4) . . . . ?
Zn1 N1 C7 C6 -5.5(7) . . . . ?
C1 C6 C7 N1 -6.6(8) . . . . ?
C5 C6 C7 N1 175.7(5) . . . . ?
C7 N1 C8 C9 -126.8(4) . . . . ?
Zn1 N1 C8 C9 54.4(5) . . . . ?
N1 C8 C9 C10 177.7(4) . . . . ?
C8 C9 C10 Si1 172.3(4) . . . . ?
O7 Si1 C10 C9 55.1(4) . . . . ?
O6 Si1 C10 C9 176.2(3) . . . . ?
O3 Si1 C10 C9 -63.3(4) . . . . ?
Zn1 O2 C11 C16 9.9(6) . . . . ?
Zn1 O2 C11 C12 -170.0(3) . . . . ?
O2 C11 C12 C13 -179.9(4) . . . . ?
C16 C11 C12 C13 0.2(7) . . . . ?
C11 C12 C13 C14 1.0(8) . . . . ?
C12 C13 C14 C15 -1.3(9) . . . . ?
C13 C14 C15 C16 0.4(8) . . . . ?
O2 C11 C16 C17 1.2(7) . . . . ?
C12 C11 C16 C17 -178.9(4) . . . . ?
O2 C11 C16 C15 179.0(4) . . . . ?
C12 C11 C16 C15 -1.1(6) . . . . ?
C14 C15 C16 C11 0.8(7) . . . . ?
C14 C15 C16 C17 178.8(5) . . . . ?
C18 N2 C17 C16 176.2(4) . . . . ?
Zn1 N2 C17 C16 -9.1(6) . . . . ?
C11 C16 C17 N2 -1.0(7) . . . . ?
C15 C16 C17 N2 -178.8(4) . . . . ?
C17 N2 C18 C19 133.5(4) . . . . ?
Zn1 N2 C18 C19 -40.9(4) . . . . ?
N2 C18 C19 C20 -61.4(5) . . . . ?
C18 C19 C20 Si10 178.7(9) . . . . ?
C18 C19 C20 Si9 -176.8(7) . . . . ?
O19 Si10 C20 C19 82.2(8) . . . . ?
O15' Si10 C20 C19 -157.1(17) . . . . ?
O18' Si10 C20 C19 -30(2) . . . . ?
O19 Si10 C20 Si9 25(10) . . . . ?
O15' Si10 C20 Si9 146(11) . . . . ?
O18' Si10 C20 Si9 -87(10) . . . . ?
O18 Si9 C20 C19 -42.2(15) . . . . ?
O19 Si9 C20 C19 83.7(9) . . . . ?
O15 Si9 C20 C19 -157.6(16) . . . . ?
O18 Si9 C20 Si10 82(10) . . . . ?
O19 Si9 C20 Si10 -152(11) . . . . ?
O15 Si9 C20 Si10 -33(10) . . . . ?
O3 Si2 C21 C22 -66.0(4) . . . . ?
O4 Si2 C21 C22 55.5(4) . . . . ?
O8 Si2 C21 C22 174.4(3) . . . . ?
Si2 C21 C22 C23 75.3(5) . . . . ?
Si2 C21 C22 C24 -165.5(4) . . . . ?
O5 Si3 C25 C26 62.0(4) . . . . ?
O4 Si3 C25 C26 -58.0(4) . . . . ?
O9 Si3 C25 C26 -177.0(3) . . . . ?
Si3 C25 C26 C27 -69.8(6) . . . . ?
Si3 C25 C26 C28 165.8(4) . . . . ?
O5 Si4 C29 C30 -177.1(3) . . . . ?
O10 Si4 C29 C30 61.7(4) . . . . ?
O6 Si4 C29 C30 -58.4(4) . . . . ?
Si4 C29 C30 C32 -71.5(5) . . . . ?
Si4 C29 C30 C31 166.1(3) . . . . ?
O14 Si5 C33 C34 47.1(7) . . . . ?
O11 Si5 C33 C34 -74.1(7) . . . . ?
O7 Si5 C33 C34 168.1(6) . . . . ?
C33' Si5 C33 C34 72(4) . . . . ?
Si5 C33 C34 C35 80.2(9) . . . . ?
Si5 C33 C34 C36 179.9(8) . . . . ?
O12 Si6 C37 C38 67.2(5) . . . . ?
O11 Si6 C37 C38 -172.9(4) . . . . ?
O8 Si6 C37 C38 -53.7(5) . . . . ?
Si6 C37 C38 C40 -161.1(5) . . . . ?
Si6 C37 C38 C39 75.6(6) . . . . ?
O9 Si7 C41 C42 60.6(5) . . . . ?
O13 Si7 C41 C42 -179.4(4) . . . . ?
O12 Si7 C41 C42 -60.4(5) . . . . ?
Si7 C41 C42 C44 -67.7(7) . . . . ?
Si7 C41 C42 C43 172.8(6) . . . . ?
O13 Si8 C45 C46 71.1(11) . . . . ?
O10 Si8 C45 C46 -172.6(10) . . . . ?
O14 Si8 C45 C46 -54.1(13) . . . . ?
C45' Si8 C45 C46 -21(4) . . . . ?
Si8 C45 C46 C47 -77.6(16) . . . . ?
Si8 C45 C46 C48 165.6(12) . . . . ?
O17 Si13 C49 C50 45.9(10) . . . . ?
O22 Si13 C49 C50 -73.8(9) . . . . ?
O16 Si13 C49 C50 166.2(8) . . . . ?
Si13 C49 C50 C52 65.7(15) . . . . ?
Si13 C49 C50 C51 -171.4(9) . . . . ?
O22 Si21 C53 C54' -175.7(5) . . . . ?
O20 Si21 C53 C54' -56.3(7) . . . . ?
O24 Si21 C53 C54' 64.6(6) . . . . ?
O25' Si24 C57 C58 55.1(8) . . . . ?
O24' Si24 C57 C58 -65.3(7) . . . . ?
O23 Si24 C57 C58 179.4(4) . . . . ?
O25' Si24 C57 Si23 -169(3) . . . . ?
O24' Si24 C57 Si23 71(2) . . . . ?
O23 Si24 C57 Si23 -44(2) . . . . ?
O23 Si23 C57 C58 172.2(4) . . . . ?
O24 Si23 C57 C58 -66.6(6) . . . . ?
O25 Si23 C57 C58 53.2(6) . . . . ?
O23 Si23 C57 Si24 125(3) . . . . ?
O24 Si23 C57 Si24 -114(2) . . . . ?
O25 Si23 C57 Si24 6(2) . . . . ?
Si24 C57 C58 C60 156.8(7) . . . . ?
Si23 C57 C58 C60 149.4(6) . . . . ?
Si24 C57 C58 C59 -80.3(8) . . . . ?
Si23 C57 C58 C59 -87.7(8) . . . . ?
O17 Si15 C61 C62 -177.6(18) . . . . ?
O18 Si15 C61 C62 60(2) . . . . ?
O23 Si15 C61 C62 -60(2) . . . . ?
Si15 C61 C62 C63 -164.4(16) . . . . ?
Si15 C61 C62 C64 73(2) . . . . ?
O21' Si20 C65 C66 -43(2) . . . . ?
O26' Si20 C65 C66 77.9(17) . . . . ?
O20' Si20 C65 C66 -162.2(15) . . . . ?
O25' Si18 C69 C70' -170.2(18) . . . . ?
O26' Si18 C69 C70' -49(2) . . . . ?
O19 Si18 C69 C70' 65(2) . . . . ?
O15' Si11 C73 C74 52(2) . . . . ?
O21' Si11 C73 C74 176.6(14) . . . . ?
O16' Si11 C73 C74 -62.5(17) . . . . ?
Si11 C73 C74 C76 -158.4(17) . . . . ?
Si11 C73 C74 C75 73(2) . . . . ?
O21' Si11 O15' Si10 44(4) . . . . ?
O16' Si11 O15' Si10 -79(4) . . . . ?
C73 Si11 O15' Si10 161(4) . . . . ?
O19 Si10 O15' Si11 -41(4) . . . . ?
C20 Si10 O15' Si11 -161(3) . . . . ?
O18' Si10 O15' Si11 67(5) . . . . ?
O22' Si14 O16' Si11 54.2(11) . . . . ?
O17' Si14 O16' Si11 -64.4(12) . . . . ?
C49' Si14 O16' Si11 177.3(10) . . . . ?
O15' Si11 O16' Si14 80(2) . . . . ?
O21' Si11 O16' Si14 -48.6(12) . . . . ?
C73 Si11 O16' Si14 -169.9(11) . . . . ?
O23 Si16 O17' Si14 68(2) . . . . ?
O18' Si16 O17' Si14 -50(2) . . . . ?
C61' Si16 O17' Si14 -169(2) . . . . ?
O22' Si14 O17' Si16 -69(2) . . . . ?
O16' Si14 O17' Si16 51(2) . . . . ?
C49' Si14 O17' Si16 169.2(18) . . . . ?
O23 Si16 O18' Si10 -63(4) . . . . ?
O17' Si16 O18' Si10 54(4) . . . . ?
C61' Si16 O18' Si10 170(4) . . . . ?
O19 Si10 O18' Si16 54(4) . . . . ?
O15' Si10 O18' Si16 -58(5) . . . . ?
C20 Si10 O18' Si16 171(3) . . . . ?
O24' Si22 O20' Si20 66.3(12) . . . . ?
O22' Si22 O20' Si20 -52.9(13) . . . . ?
C53' Si22 O20' Si20 -173.2(10) . . . . ?
O21' Si20 O20' Si22 46.7(13) . . . . ?
O26' Si20 O20' Si22 -72.4(12) . . . . ?
C65 Si20 O20' Si22 165.5(12) . . . . ?
O15' Si11 O21' Si20 -51(3) . . . . ?
O16' Si11 O21' Si20 72(3) . . . . ?
C73 Si11 O21' Si20 -163(2) . . . . ?
O26' Si20 O21' Si11 48(3) . . . . ?
O20' Si20 O21' Si11 -71(3) . . . . ?
C65 Si20 O21' Si11 171(3) . . . . ?
O16' Si14 O22' Si22 -81.5(13) . . . . ?
O17' Si14 O22' Si22 37.2(15) . . . . ?
C49' Si14 O22' Si22 157.2(12) . . . . ?
O20' Si22 O22' Si14 81.1(14) . . . . ?
O24' Si22 O22' Si14 -36.1(15) . . . . ?
C53' Si22 O22' Si14 -156.7(12) . . . . ?
C57 Si24 O24' Si22 -180(2) . . . . ?
O25' Si24 O24' Si22 55(2) . . . . ?
O23 Si24 O24' Si22 -61(2) . . . . ?
O20' Si22 O24' Si24 -56(2) . . . . ?
O22' Si22 O24' Si24 62(2) . . . . ?
C53' Si22 O24' Si24 -178(2) . . . . ?
C57 Si24 O25' Si18 173.7(12) . . . . ?
O24' Si24 O25' Si18 -64.5(16) . . . . ?
O23 Si24 O25' Si18 48.9(16) . . . . ?
O26' Si18 O25' Si24 69.6(16) . . . . ?
C69 Si18 O25' Si24 -168.6(14) . . . . ?
O19 Si18 O25' Si24 -45.8(17) . . . . ?
O21' Si20 O26' Si18 -55.8(16) . . . . ?
O20' Si20 O26' Si18 63.6(16) . . . . ?
C65 Si20 O26' Si18 -177.0(14) . . . . ?
O25' Si18 O26' Si20 -61.9(15) . . . . ?
C69 Si18 O26' Si20 175.4(18) . . . . ?
O19 Si18 O26' Si20 58.9(16) . . . . ?
O14 Si5 C33' C34' 96.0(16) . . . . ?
O11 Si5 C33' C34' -24(2) . . . . ?
O7 Si5 C33' C34' -149.3(15) . . . . ?
C33 Si5 C33' C34' -61(3) . . . . ?
Si5 C33' C34' C35' -58(3) . . . . ?
Si5 C33' C34' C36' -154.3(15) . . . . ?
O13 Si8 C45' C46' 73.9(15) . . . . ?
O10 Si8 C45' C46' -161.0(12) . . . . ?
O14 Si8 C45' C46' -42.2(16) . . . . ?
C45 Si8 C45' C46' 167(6) . . . . ?
Si8 C45' C46' C47' -70(2) . . . . ?
Si8 C45' C46' C48' 173.0(15) . . . . ?
O22' Si14 C49' C50' -70.9(14) . . . . ?
O16' Si14 C49' C50' 166.8(12) . . . . ?
O17' Si14 C49' C50' 48.8(15) . . . . ?
Si14 C49' C50' C51' -166.9(14) . . . . ?
Si14 C49' C50' C52' 73.8(19) . . . . ?
C55 C54 C53' Si22 -77.0(14) . . . . ?
C56 C54 C53' Si22 162.5(10) . . . . ?
O20' Si22 C53' C54 69.9(13) . . . . ?
O24' Si22 C53' C54 -171.0(11) . . . . ?
O22' Si22 C53' C54 -50.0(13) . . . . ?
Si21 C53 C54' C55' 77.0(8) . . . . ?
Si21 C53 C54' C56' -162.7(6) . . . . ?
O23 Si16 C61' C62' -43(2) . . . . ?
O18' Si16 C61' C62' 81(3) . . . . ?
O17' Si16 C61' C62' -162.4(18) . . . . ?
Si16 C61' C62' C64' -69(3) . . . . ?
Si16 C61' C62' C63' 169.7(17) . . . . ?
O21 Si19 C65' C66 -76.1(8) . . . . ?
O20 Si19 C65' C66 164.3(6) . . . . ?
O26 Si19 C65' C66 45.0(8) . . . . ?
Si20 C65 C66 C68 23(3) . . . . ?
Si20 C65 C66 C67 167.0(12) . . . . ?
Si20 C65 C66 C65' 71.3(16) . . . . ?
Si19 C65' C66 C65 -91(2) . . . . ?
Si19 C65' C66 C68 52.3(9) . . . . ?
Si19 C65' C66 C67 174.1(6) . . . . ?
C72' C70 C69' Si17 -47.4(19) . . . . ?
C71' C70 C69' Si17 -164.1(11) . . . . ?
O19 Si17 C69' C70 74.5(12) . . . . ?
O25 Si17 C69' C70 -169.3(10) . . . . ?
O26 Si17 C69' C70 -50.3(13) . . . . ?
Si18 C69 C70' C72 -74(3) . . . . ?
Si18 C69 C70' C71 137(2) . . . . ?
O21 Si12 C73' C74' 179.8(10) . . . . ?
O16 Si12 C73' C74' -60.0(11) . . . . ?
O15 Si12 C73' C74' 65.4(18) . . . . ?
Si12 C73' C74' C76' -159.1(12) . . . . ?
Si12 C73' C74' C75' 78.7(13) . . . . ?
